data_7711378
loop_
_publ_author_name
'Dey, Dr. Sandeep Kumar Kumar'
'Gil-Hern\'andez, Beatriz'
'Gobre, Vivekanand V.'
'Woschko, Dennis'
'Harmalkar, Sarvesh S.'
'Gayen, Firdaus Rahaman'
'Saha, Biswajit'
'Goswamee, Rajib Lochan'
'Janiak, Christoph'

_publ_section_title
;
 Selective recognition and extraction of arsenate by a urea-functionalized
 tripodal receptor from competitive aqueous media
;
_journal_name_full 'Dalton Transactions'
_journal_paper_doi 10.1039/D2DT02281H
_journal_year 2022
_chemical_compound_source no
_chemical_formula_sum 'C144 H198 As N29 O28'
_chemical_formula_weight 2858.23
_space_group_crystal_system triclinic
_space_group_IT_number 2
_space_group_name_Hall '-P 1'
_space_group_name_H-M_alt 'P -1'
_atom_sites_solution_hydrogens geom
_audit_creation_method SHELXL-2016/6
_audit_update_record
;
2022-05-14 deposited with the CCDC.	2022-09-30 downloaded from the CCDC.
;
_cell_angle_alpha 87.526(4)
_cell_angle_beta 84.116(4)
_cell_angle_gamma 82.468(4)
_cell_formula_units_Z 2
_cell_length_a 17.5033(13)
_cell_length_b 17.7141(13)
_cell_length_c 29.548(2)
_cell_measurement_reflns_used 40276
_cell_measurement_temperature 120(2)
_cell_measurement_theta_max 24.743
_cell_measurement_theta_min 2.196
_cell_volume 9030.5(11)
_computing_cell_refinement 'SAINT (Bruker, 2015)'
_computing_data_collection 'APEX2 (Bruker, 2014)'
_computing_data_reduction 'SAINT (Bruker, 2015)'
_computing_molecular_graphics 'DIAMOND 4.5 (Brandenburg, 2018)'
_computing_structure_refinement 'SHELXL-2016/6 (Sheldrick, 2016)'
_computing_structure_solution 'SHELXT 2014/5 (Sheldrick, 2014)'
_diffrn_ambient_temperature 120(2)
_diffrn_measured_fraction_theta_full 0.998
_diffrn_measured_fraction_theta_max 0.988
_diffrn_measurement_device_type 'Bruker Kappa APEX-II CCD area detector'
_diffrn_measurement_method '\w scans'
_diffrn_radiation_source 'microfocus sealed tube'
_diffrn_radiation_type MoK\a
_diffrn_radiation_wavelength 0.71073
_diffrn_reflns_av_R_equivalents 0.0351
_diffrn_reflns_av_unetI/netI 0.0362
_diffrn_reflns_Laue_measured_fraction_full 0.998
_diffrn_reflns_Laue_measured_fraction_max 0.988
_diffrn_reflns_limit_h_max 21
_diffrn_reflns_limit_h_min -21
_diffrn_reflns_limit_k_max 21
_diffrn_reflns_limit_k_min -21
_diffrn_reflns_limit_l_max 35
_diffrn_reflns_limit_l_min -35
_diffrn_reflns_number 122362
_diffrn_reflns_point_group_measured_fraction_full 0.998
_diffrn_reflns_point_group_measured_fraction_max 0.988
_diffrn_reflns_theta_full 25.242
_diffrn_reflns_theta_max 25.403
_diffrn_reflns_theta_min 0.693
_exptl_absorpt_coefficient_mu 0.254
_exptl_absorpt_correction_T_max 0.9630
_exptl_absorpt_correction_T_min 0.9350
_exptl_absorpt_correction_type multi-scan
_exptl_absorpt_process_details '(<i>SADABS</i>; Sheldrick, 1996)'
_exptl_crystal_colour yellow
_exptl_crystal_density_diffrn 1.051
_exptl_crystal_description prismatic
_exptl_crystal_F_000 3044
_exptl_crystal_recrystallization_method 'Re-crystallisation from solvent: dimethyl sulfoxide'
_exptl_crystal_size_max 0.28
_exptl_crystal_size_mid 0.22
_exptl_crystal_size_min 0.15
_refine_diff_density_max 2.279
_refine_diff_density_min -0.797
_refine_diff_density_rms 0.082
_refine_ls_extinction_method none
_refine_ls_goodness_of_fit_ref 1.068
_refine_ls_hydrogen_treatment constr
_refine_ls_matrix_type full
_refine_ls_number_parameters 1842
_refine_ls_number_reflns 32853
_refine_ls_number_restraints 129
_refine_ls_restrained_S_all 1.069
_refine_ls_R_factor_all 0.1154
_refine_ls_R_factor_gt 0.0964
_refine_ls_shift/su_max 0.011
_refine_ls_shift/su_mean 0.001
_refine_ls_structure_factor_coef Fsqd
_refine_ls_weighting_details 'w=1/[\s^2^(Fo^2^)+(0.1148P)^2^+24.5281P] where P=(Fo^2^+2Fc^2^)/3'
_refine_ls_weighting_scheme calc
_refine_ls_wR_factor_gt 0.2598
_refine_ls_wR_factor_ref 0.2752
_reflns_Friedel_coverage 0.000
_reflns_number_gt 25931
_reflns_number_total 32853
_reflns_threshold_expression 'I > 2\s(I)'
_cod_data_source_file d2dt02281h2.cif
_cod_data_source_block Trisurea_AsO4_capsule
_cod_original_cell_volume 9030.4(12)
_cod_database_code 7711378
_shelx_shelxl_version_number 2016/6
_shelx_space_group_comment
;
The symmetry employed for this shelxl refinement is uniquely defined
by the following loop, which should always be used as a source of
symmetry information in preference to the above space-group names.
They are only intended as comments.
;

loop_
_space_group_symop_operation_xyz
'x, y, z'
'-x, -y, -z'

loop_
_atom_site_label
_atom_site_type_symbol
_atom_site_fract_x
_atom_site_fract_y
_atom_site_fract_z
_atom_site_U_iso_or_equiv
_atom_site_adp_type
_atom_site_occupancy
_atom_site_site_symmetry_order
_atom_site_calc_flag
_atom_site_refinement_flags_posn
_atom_site_refinement_flags_adp
_atom_site_refinement_flags_occupancy
_atom_site_disorder_assembly
_atom_site_disorder_group
As1 As 0.32245(2) 0.49977(2) 0.24592(2) 0.03478(13) Uani 1 1 d D . . . .
O1A O 0.2099(3) 0.9507(3) 0.1440(3) 0.165(4) Uani 1 1 d . . . . .
O1B O -0.1072(4) 0.8893(4) 0.2991(4) 0.171(4) Uani 1 1 d . . . . .
O1C O 0.1183(4) 0.9557(3) 0.3249(2) 0.123(2) Uani 1 1 d . . . . .
O1D O 0.5121(3) 0.0277(2) 0.32357(17) 0.0816(13) Uani 1 1 d . . . . .
O1E O 0.4449(2) 0.0371(2) 0.15986(15) 0.0662(11) Uani 1 1 d . . . . .
O1F O 0.7430(2) 0.0967(2) 0.26192(16) 0.0770(12) Uani 1 1 d . . . . .
N1 N 0.0213(3) 1.0499(3) 0.2025(3) 0.089(2) Uani 1 1 d . . . . .
N1A N 0.0947(3) 0.9543(3) 0.1250(2) 0.0813(10) Uani 1 1 d . . . . .
H1A H 0.057715 0.927991 0.119234 0.098 Uiso 1 1 calc R U . . .
N1B N -0.0312(3) 0.9016(3) 0.2358(2) 0.0813(10) Uani 1 1 d . . . . .
H1B H 0.008763 0.884327 0.216892 0.098 Uiso 1 1 calc R U . . .
N1C N 0.1571(3) 1.0113(3) 0.2588(2) 0.0813(10) Uani 1 1 d . . . . .
H1C H 0.189653 1.007942 0.234026 0.098 Uiso 1 1 calc R U . . .
N1D N 0.4915(2) -0.0105(2) 0.25443(17) 0.0553(11) Uani 1 1 d . . . . .
H1D H 0.466437 0.000133 0.230117 0.066 Uiso 1 1 calc R U . . .
N1E N 0.5489(3) 0.0337(2) 0.10759(19) 0.0671(13) Uani 1 1 d . . . . .
H1E H 0.577556 0.060500 0.088541 0.081 Uiso 1 1 calc R U . . .
N1F N 0.6686(2) 0.0951(2) 0.20459(18) 0.0580(12) Uani 1 1 d . . . . .
H1F H 0.626307 0.114785 0.192449 0.070 Uiso 1 1 calc R U . . .
C1A C 0.0103(4) 1.0659(3) 0.1554(3) 0.096(3) Uani 1 1 d . . . . .
H1AA H -0.002251 1.121614 0.150760 0.116 Uiso 1 1 calc R U . . .
H1AB H -0.034806 1.041926 0.148099 0.116 Uiso 1 1 calc R U . . .
C1B C -0.0533(3) 1.0479(3) 0.2301(4) 0.100(3) Uani 1 1 d . . . . .
H1BA H -0.090621 1.091133 0.220695 0.120 Uiso 1 1 calc R U . . .
H1BB H -0.046055 1.053902 0.262520 0.120 Uiso 1 1 calc R U . . .
C1C C 0.0666(3) 1.1034(3) 0.2200(3) 0.078(2) Uani 1 1 d . . . . .
H1CA H 0.033315 1.152643 0.224522 0.093 Uiso 1 1 calc R U . . .
H1CB H 0.109657 1.112119 0.196738 0.093 Uiso 1 1 calc R U . . .
C1D C 0.5782(3) -0.1067(3) 0.2094(2) 0.0586(14) Uani 1 1 d . . . . .
H1DA H 0.612442 -0.155259 0.212770 0.070 Uiso 1 1 calc R U . . .
H1DB H 0.533968 -0.117498 0.193382 0.070 Uiso 1 1 calc R U . . .
C1E C 0.6328(3) -0.0762(3) 0.1332(2) 0.0614(14) Uani 1 1 d . . . . .
H1EA H 0.643447 -0.132449 0.132396 0.074 Uiso 1 1 calc R U . . .
H1EB H 0.678690 -0.055123 0.117821 0.074 Uiso 1 1 calc R U . . .
C1F C 0.6947(3) -0.0439(3) 0.1970(2) 0.0598(14) Uani 1 1 d . . . . .
H1FA H 0.734986 -0.084840 0.185282 0.072 Uiso 1 1 calc R U . . .
H1FB H 0.689835 -0.048044 0.230628 0.072 Uiso 1 1 calc R U . . .
C1G C 0.8319(3) 0.4331(4) 0.0183(2) 0.0686(17) Uani 1 1 d . . . . .
H1GA H 0.869655 0.391243 0.028944 0.082 Uiso 1 1 calc R U . . .
H1GB H 0.845136 0.441065 -0.014779 0.082 Uiso 1 1 calc R U . . .
C1H C 0.6898(3) 0.4740(4) 0.01790(18) 0.0668(16) Uani 1 1 d . . . . .
H1HA H 0.694764 0.515044 0.038691 0.080 Uiso 1 1 calc R U . . .
H1HB H 0.638538 0.456620 0.026164 0.080 Uiso 1 1 calc R U . . .
C1I C 0.7493(3) 0.3442(4) -0.00711(19) 0.0659(16) Uani 1 1 d . . . . .
H1IA H 0.757197 0.364940 -0.038664 0.079 Uiso 1 1 calc R U . . .
H1IB H 0.793091 0.304030 -0.002681 0.079 Uiso 1 1 calc R U . . .
C1J C 0.7358(3) 0.3799(3) 0.07521(17) 0.0586(14) Uani 1 1 d . . . . .
H1JA H 0.745285 0.419993 0.095523 0.070 Uiso 1 1 calc R U . . .
H1JB H 0.680322 0.373247 0.080761 0.070 Uiso 1 1 calc R U . . .
C1K C 0.9715(4) 0.3376(5) 0.4258(2) 0.083(2) Uani 1 1 d . . . . .
H1KA H 0.920327 0.368689 0.431412 0.100 Uiso 1 1 calc R U . . .
H1KB H 0.965438 0.284949 0.436820 0.100 Uiso 1 1 calc R U . . .
C1L C 1.0730(4) 0.2935(5) 0.3649(2) 0.0810(19) Uani 1 1 d . . . . .
H1LA H 1.085329 0.293452 0.331409 0.097 Uiso 1 1 calc R U . . .
H1LB H 1.110818 0.321731 0.377442 0.097 Uiso 1 1 calc R U . . .
C1M C 0.9329(5) 0.2980(5) 0.3548(3) 0.102(3) Uani 1 1 d . . . . .
H1MA H 0.881473 0.327224 0.362769 0.122 Uiso 1 1 calc R U . . .
H1MB H 0.932291 0.246320 0.368934 0.122 Uiso 1 1 calc R U . . .
C1N C 0.9983(4) 0.4168(4) 0.3549(2) 0.0795(19) Uani 1 1 d . . . . .
H1NA H 1.035392 0.440452 0.371135 0.095 Uiso 1 1 calc R U . . .
H1NB H 1.020136 0.412376 0.322710 0.095 Uiso 1 1 calc R U . . .
C1O C 0.4317(4) 0.2826(4) 0.5701(2) 0.0737(17) Uani 1 1 d . . . . .
H1OA H 0.426152 0.231687 0.559311 0.088 Uiso 1 1 calc R U . . .
H1OB H 0.386418 0.317943 0.561615 0.088 Uiso 1 1 calc R U . . .
C1P C 0.5008(5) 0.2315(5) 0.6363(3) 0.104(3) Uani 1 1 d . . . . .
H1PA H 0.544451 0.261470 0.628129 0.125 Uiso 1 1 calc R U . . .
H1PB H 0.493868 0.227077 0.669907 0.125 Uiso 1 1 calc R U . . .
C1Q C 0.3532(5) 0.2459(4) 0.6392(3) 0.086(2) Uani 1 1 d . . . . .
H1QA H 0.310808 0.273597 0.622974 0.103 Uiso 1 1 calc R U . . .
H1QB H 0.358629 0.191995 0.630414 0.103 Uiso 1 1 calc R U . . .
C1R C 0.4294(4) 0.3568(4) 0.6416(2) 0.0753(18) Uani 1 1 d . . . . .
H1RA H 0.433831 0.348791 0.674658 0.090 Uiso 1 1 calc R U . . .
H1RB H 0.476649 0.377757 0.628150 0.090 Uiso 1 1 calc R U . . .
O2A O 0.12946(18) 0.55198(17) 0.09784(11) 0.0437(7) Uani 1 1 d . . . . .
O2B O 0.1094(2) 0.5877(3) 0.39692(14) 0.0779(13) Uani 1 1 d . . . . .
O2C O 0.50104(18) 0.74296(17) 0.24765(12) 0.0477(8) Uani 1 1 d . . . . .
O2D O 0.14577(19) 0.25420(19) 0.24561(15) 0.0631(10) Uani 1 1 d . . . . .
O2E O 0.55752(18) 0.43819(17) 0.10370(11) 0.0439(7) Uani 1 1 d . . . . .
O2F O 0.4938(2) 0.3773(2) 0.38940(13) 0.0665(10) Uani 1 1 d . . . . .
N2 N 0.6216(2) -0.0534(2) 0.18054(17) 0.0545(11) Uani 1 1 d . . . . .
N2A N 0.2029(2) 0.5941(2) 0.14894(13) 0.0427(9) Uani 1 1 d . . . . .
H2A H 0.234133 0.577540 0.169732 0.051 Uiso 1 1 calc R U . . .
N2B N 0.1496(2) 0.6028(2) 0.32142(14) 0.0482(10) Uani 1 1 d . . . . .
H2B H 0.184523 0.583772 0.299924 0.058 Uiso 1 1 calc R U . . .
N2C N 0.3862(2) 0.6950(2) 0.26017(13) 0.0419(8) Uani 1 1 d . . . . .
H2C H 0.365095 0.652343 0.262468 0.050 Uiso 1 1 calc R U . . .
N2D N 0.2542(2) 0.2959(2) 0.26836(15) 0.0484(10) Uani 1 1 d . . . . .
H2D H 0.272190 0.337966 0.274609 0.058 Uiso 1 1 calc R U . . .
N2E N 0.4568(2) 0.3926(2) 0.14850(13) 0.0409(8) Uani 1 1 d . . . . .
H2E H 0.415958 0.408064 0.167261 0.049 Uiso 1 1 calc R U . . .
N2F N 0.4885(3) 0.3830(2) 0.31197(13) 0.0499(10) Uani 1 1 d . . . . .
H2F H 0.464782 0.409693 0.290544 0.060 Uiso 1 1 calc R U . . .
C2A C 0.0788(4) 1.0384(3) 0.1230(3) 0.097(3) Uani 1 1 d . . . . .
H2AA H 0.068689 1.055872 0.091645 0.116 Uiso 1 1 calc R U . . .
H2AB H 0.124817 1.060358 0.130747 0.116 Uiso 1 1 calc R U . . .
C2B C -0.0862(4) 0.9740(4) 0.2252(4) 0.140(5) Uani 1 1 d . . . . .
H2BA H -0.100036 0.971810 0.193696 0.168 Uiso 1 1 calc R U . . .
H2BB H -0.134536 0.974225 0.245888 0.168 Uiso 1 1 calc R U . . .
C2C C 0.1000(3) 1.0789(3) 0.2639(3) 0.0726(19) Uani 1 1 d . . . . .
H2CA H 0.124641 1.121021 0.274753 0.087 Uiso 1 1 calc R U . . .
H2CB H 0.057647 1.067992 0.287165 0.087 Uiso 1 1 calc R U . . .
C2D C 0.5481(3) -0.0795(3) 0.2554(2) 0.0624(15) Uani 1 1 d . . . . .
H2DA H 0.523455 -0.120514 0.272724 0.075 Uiso 1 1 calc R U . . .
H2DB H 0.592037 -0.068833 0.271659 0.075 Uiso 1 1 calc R U . . .
C2E C 0.5643(4) -0.0499(3) 0.1075(2) 0.0715(17) Uani 1 1 d . . . . .
H2EA H 0.574807 -0.067143 0.075747 0.086 Uiso 1 1 calc R U . . .
H2EB H 0.518425 -0.072168 0.121837 0.086 Uiso 1 1 calc R U . . .
C2F C 0.7191(3) 0.0331(3) 0.1816(2) 0.0613(15) Uani 1 1 d . . . . .
H2FA H 0.773133 0.034746 0.188247 0.074 Uiso 1 1 calc R U . . .
H2FB H 0.717177 0.040050 0.148280 0.074 Uiso 1 1 calc R U . . .
C2G C 0.8413(5) 0.5051(5) 0.0420(3) 0.099(2) Uani 1 1 d . . . . .
H2GA H 0.802794 0.546737 0.031932 0.119 Uiso 1 1 calc R U . . .
H2GB H 0.829396 0.496750 0.075177 0.119 Uiso 1 1 calc R U . . .
C2H C 0.6922(4) 0.5068(4) -0.03043(19) 0.0731(18) Uani 1 1 d . . . . .
H2HA H 0.673061 0.471285 -0.050250 0.088 Uiso 1 1 calc R U . . .
H2HB H 0.746492 0.512230 -0.041865 0.088 Uiso 1 1 calc R U . . .
C2I C 0.6758(4) 0.3083(4) -0.0020(2) 0.0767(19) Uani 1 1 d . . . . .
H2IA H 0.631021 0.348317 -0.004128 0.092 Uiso 1 1 calc R U . . .
H2IB H 0.669885 0.282494 0.028288 0.092 Uiso 1 1 calc R U . . .
C2J C 0.7833(3) 0.3063(3) 0.08830(18) 0.0581(13) Uani 1 1 d . . . . .
H2JA H 0.838908 0.312748 0.084660 0.070 Uiso 1 1 calc R U . . .
H2JB H 0.775367 0.265662 0.067903 0.070 Uiso 1 1 calc R U . . .
C2K C 1.0276(4) 0.3683(5) 0.4538(2) 0.0814(19) Uani 1 1 d . . . . .
H2KA H 1.033729 0.421531 0.443964 0.098 Uiso 1 1 calc R U . . .
H2KB H 1.078981 0.337264 0.449507 0.098 Uiso 1 1 calc R U . . .
C2L C 1.0851(5) 0.2130(5) 0.3825(3) 0.096(2) Uani 1 1 d . . . . .
H2LA H 1.071367 0.211338 0.415818 0.115 Uiso 1 1 calc R U . . .
H2LB H 1.050964 0.182495 0.368325 0.115 Uiso 1 1 calc R U . . .
C2M C 0.9462(7) 0.2911(7) 0.3024(4) 0.143(4) Uani 1 1 d . . . . .
H2MA H 0.948958 0.342081 0.287758 0.171 Uiso 1 1 calc R U . . .
H2MB H 0.995754 0.258716 0.293987 0.171 Uiso 1 1 calc R U . . .
C2N C 0.9252(4) 0.4696(5) 0.3562(3) 0.097(2) Uani 1 1 d . . . . .
H2NA H 0.900787 0.473184 0.387912 0.116 Uiso 1 1 calc R U . . .
H2NB H 0.888779 0.449706 0.337569 0.116 Uiso 1 1 calc R U . . .
C2O C 0.5011(5) 0.3077(6) 0.5458(3) 0.109(3) Uani 1 1 d . . . . .
H2OA H 0.547089 0.271528 0.552229 0.131 Uiso 1 1 calc R U . . .
H2OB H 0.508206 0.358518 0.556018 0.131 Uiso 1 1 calc R U . . .
C2P C 0.5244(7) 0.1563(6) 0.6196(3) 0.126(3) Uani 1 1 d . . . . .
H2PA H 0.528336 0.158657 0.585950 0.152 Uiso 1 1 calc R U . . .
H2PB H 0.484227 0.123444 0.630413 0.152 Uiso 1 1 calc R U . . .
C2Q C 0.3274(5) 0.2481(4) 0.6887(3) 0.100(3) Uani 1 1 d . . . . .
H2QA H 0.369319 0.221579 0.705833 0.119 Uiso 1 1 calc R U . . .
H2QB H 0.318112 0.301844 0.697999 0.119 Uiso 1 1 calc R U . . .
C2R C 0.3617(4) 0.4153(4) 0.6355(2) 0.0738(17) Uani 1 1 d . . . . .
H2RA H 0.352424 0.420294 0.602967 0.089 Uiso 1 1 calc R U . . .
H2RB H 0.314794 0.399313 0.652967 0.089 Uiso 1 1 calc R U . . .
O3A O 0.0115(3) 0.3564(3) 0.05628(17) 0.0774(12) Uani 1 1 d . . . . .
O3B O 0.1898(4) 0.5212(5) 0.53260(18) 0.115(2) Uani 1 1 d . . . . .
O3C O 0.7283(2) 0.7225(2) 0.16167(18) 0.0801(13) Uani 1 1 d . . . . .
O3D O -0.1194(3) 0.4103(3) 0.1428(2) 0.1004(17) Uani 1 1 d . . . . .
O3E O 0.6989(3) 0.6347(2) 0.07743(17) 0.0778(12) Uani 1 1 d . . . . .
O3F O 0.4167(4) 0.4748(4) 0.52518(17) 0.111(2) Uani 1 1 d . . . . .
N3 N 0.7521(3) 0.4080(3) 0.02561(14) 0.0593(12) Uani 1 1 d . . . . .
N3A N 0.2088(2) 0.4684(2) 0.13884(13) 0.0406(8) Uani 1 1 d . . . . .
H3A H 0.245301 0.467074 0.157361 0.049 Uiso 1 1 calc R U . . .
N3B N 0.2012(2) 0.5003(2) 0.36198(13) 0.0449(9) Uani 1 1 d . . . . .
H3B H 0.222508 0.484955 0.335095 0.054 Uiso 1 1 calc R U . . .
N3C N 0.4966(2) 0.61510(19) 0.24306(12) 0.0367(8) Uani 1 1 d . . . . .
H3C H 0.466499 0.579623 0.250764 0.044 Uiso 1 1 calc R U . . .
N3D N 0.1543(2) 0.3819(2) 0.24943(14) 0.0459(9) Uani 1 1 d . . . . .
H3D H 0.180288 0.413435 0.261917 0.055 Uiso 1 1 calc R U . . .
N3E N 0.4593(2) 0.5190(2) 0.13936(12) 0.0406(8) Uani 1 1 d . . . . .
H3E H 0.413336 0.519508 0.154647 0.049 Uiso 1 1 calc R U . . .
N3F N 0.4241(2) 0.4781(2) 0.35414(13) 0.0502(10) Uani 1 1 d . . . . .
H3F H 0.411624 0.495131 0.327116 0.060 Uiso 1 1 calc R U . . .
C3A C 0.1592(3) 0.9177(3) 0.1347(2) 0.0582(14) Uani 1 1 d . . . . .
C3B C -0.0473(4) 0.8703(5) 0.2723(4) 0.110(3) Uani 1 1 d D U . . .
C3C C 0.1624(3) 0.9558(3) 0.2891(2) 0.0602(14) Uani 1 1 d . . . . .
C3D C 0.4768(3) 0.0366(3) 0.2894(2) 0.0587(14) Uani 1 1 d . . . . .
C3E C 0.4930(3) 0.0704(3) 0.1356(2) 0.0590(14) Uani 1 1 d . . . . .
C3F C 0.6844(3) 0.1227(3) 0.2434(2) 0.0578(14) Uani 1 1 d . . . . .
C3G C 0.9154(5) 0.5289(5) 0.0342(4) 0.121(4) Uani 1 1 d . . . . .
H3GA H 0.929593 0.531981 0.000891 0.145 Uiso 1 1 calc R U . . .
H3GB H 0.953194 0.489439 0.047100 0.145 Uiso 1 1 calc R U . . .
C3H C 0.6430(5) 0.5844(5) -0.0330(2) 0.097(3) Uani 1 1 d . . . . .
H3HA H 0.665059 0.620089 -0.014610 0.117 Uiso 1 1 calc R U . . .
H3HB H 0.647672 0.603685 -0.064972 0.117 Uiso 1 1 calc R U . . .
C3I C 0.6767(4) 0.2510(5) -0.0388(2) 0.088(2) Uani 1 1 d . . . . .
H3IA H 0.677243 0.277791 -0.068897 0.106 Uiso 1 1 calc R U . . .
H3IB H 0.724383 0.214177 -0.038721 0.106 Uiso 1 1 calc R U . . .
C3J C 0.7598(3) 0.2830(4) 0.1374(2) 0.0711(17) Uani 1 1 d . . . . .
H3JA H 0.703594 0.278823 0.141221 0.085 Uiso 1 1 calc R U . . .
H3JB H 0.769464 0.322918 0.157771 0.085 Uiso 1 1 calc R U . . .
C3K C 0.9956(4) 0.3653(5) 0.5040(2) 0.093(2) Uani 1 1 d . . . . .
H3KA H 0.944128 0.396120 0.507921 0.111 Uiso 1 1 calc R U . . .
H3KB H 0.989170 0.311976 0.513431 0.111 Uiso 1 1 calc R U . . .
C3L C 1.1668(6) 0.1802(6) 0.3720(4) 0.125(3) Uani 1 1 d . . . . .
H3LA H 1.179947 0.185654 0.338712 0.150 Uiso 1 1 calc R U . . .
H3LB H 1.199543 0.211478 0.386758 0.150 Uiso 1 1 calc R U . . .
C3M C 0.8793(8) 0.2557(6) 0.2861(6) 0.187(7) Uani 1 1 d D . . . .
H3M1 H 0.901053 0.221533 0.261083 0.224 Uiso 1 1 calc R U . . .
H3M2 H 0.859039 0.223148 0.311476 0.224 Uiso 1 1 calc R U . . .
C3N C 0.9411(5) 0.5489(5) 0.3378(3) 0.089(2) Uani 1 1 d . . . . .
H3NA H 0.974222 0.569576 0.358223 0.107 Uiso 1 1 calc R U . . .
H3NB H 0.970761 0.543461 0.307493 0.107 Uiso 1 1 calc R U . . .
C3O C 0.4928(7) 0.3114(6) 0.4946(3) 0.125(3) Uani 1 1 d . . . . .
H3OA H 0.449752 0.351327 0.488350 0.149 Uiso 1 1 calc R U . . .
H3OB H 0.540878 0.326713 0.478215 0.149 Uiso 1 1 calc R U . . .
C3P C 0.5984(6) 0.1218(6) 0.6343(3) 0.127(4) Uani 1 1 d D U . . .
H3P1 H 0.597585 0.132877 0.666925 0.153 Uiso 1 1 calc R U . A 1
H3P2 H 0.599839 0.065982 0.632505 0.153 Uiso 1 1 calc R U . A 1
C3Q C 0.2568(5) 0.2127(4) 0.7010(3) 0.101(3) Uani 1 1 d . . . . .
H3QA H 0.270843 0.156954 0.698396 0.121 Uiso 1 1 calc R U . . .
H3QB H 0.220949 0.229252 0.677565 0.121 Uiso 1 1 calc R U . . .
C3R C 0.3763(5) 0.4889(4) 0.6515(3) 0.092(2) Uani 1 1 d . . . . .
H3RA H 0.417319 0.508430 0.630282 0.110 Uiso 1 1 calc R U . . .
H3RB H 0.396343 0.480720 0.681692 0.110 Uiso 1 1 calc R U . . .
O4A O 0.0580(4) 0.2383(3) 0.0501(2) 0.120(2) Uani 1 1 d . . . . .
O4B O 0.2376(3) 0.4083(5) 0.55650(17) 0.124(2) Uani 1 1 d . . . . .
O4C O 0.8216(2) 0.6314(2) 0.16495(18) 0.0833(14) Uani 1 1 d . . . . .
O4D O -0.0436(3) 0.3061(3) 0.15396(18) 0.0844(13) Uani 1 1 d . . . . .
O4E O 0.6574(3) 0.7526(3) 0.06566(18) 0.0891(14) Uani 1 1 d . . . . .
O4F O 0.3586(5) 0.5824(6) 0.5447(2) 0.179(4) Uani 1 1 d . . . . .
N4 N 0.9941(3) 0.3366(4) 0.37499(19) 0.0766(15) Uani 1 1 d . . . . .
N4A N 0.0607(3) 0.3025(3) 0.0636(2) 0.0773(15) Uani 1 1 d . . . . .
N4B N 0.2188(4) 0.4559(6) 0.52578(19) 0.096(2) Uani 1 1 d . . . . .
N4C N 0.7529(3) 0.6570(3) 0.17166(19) 0.0658(13) Uani 1 1 d . . . . .
N4D N -0.0633(3) 0.3747(3) 0.1591(2) 0.0705(14) Uani 1 1 d . . . . .
N4E N 0.6478(3) 0.6888(3) 0.07992(18) 0.0665(13) Uani 1 1 d . . . . .
N4F N 0.3845(4) 0.5370(5) 0.5154(2) 0.100(2) Uani 1 1 d . . . . .
C4A C 0.1667(3) 0.8321(3) 0.13731(18) 0.0479(11) Uani 1 1 d . . . . .
C4B C 0.0076(4) 0.7983(3) 0.2792(4) 0.100(3) Uani 1 1 d D U . . .
C4C C 0.2247(3) 0.8900(3) 0.28052(18) 0.0499(11) Uani 1 1 d . . . . .
C4D C 0.4142(3) 0.1018(3) 0.28479(19) 0.0511(12) Uani 1 1 d . . . . .
C4E C 0.4897(3) 0.1550(3) 0.13705(18) 0.0492(12) Uani 1 1 d . . . . .
C4F C 0.6336(3) 0.1908(3) 0.26153(19) 0.0518(12) Uani 1 1 d . . . . .
C4G C 0.9234(5) 0.6050(6) 0.0539(3) 0.113(3) Uani 1 1 d . . . . .
H4GA H 0.977764 0.614134 0.049406 0.170 Uiso 1 1 calc R U . . .
H4GB H 0.906133 0.604235 0.086460 0.170 Uiso 1 1 calc R U . . .
H4GC H 0.891559 0.645831 0.038378 0.170 Uiso 1 1 calc R U . . .
C4H C 0.5605(4) 0.5864(6) -0.0175(2) 0.106(3) Uani 1 1 d . . . . .
H4HA H 0.533811 0.637730 -0.022927 0.159 Uiso 1 1 calc R U . . .
H4HB H 0.554395 0.573266 0.015106 0.159 Uiso 1 1 calc R U . . .
H4HC H 0.538045 0.549698 -0.034347 0.159 Uiso 1 1 calc R U . . .
C4I C 0.6064(5) 0.2083(5) -0.0313(2) 0.100(3) Uani 1 1 d . . . . .
H4IA H 0.559161 0.244555 -0.032051 0.150 Uiso 1 1 calc R U . . .
H4IB H 0.606125 0.181208 -0.001710 0.150 Uiso 1 1 calc R U . . .
H4IC H 0.608647 0.171573 -0.055466 0.150 Uiso 1 1 calc R U . . .
C4J C 0.8044(4) 0.2069(4) 0.1513(3) 0.081(2) Uani 1 1 d . . . . .
H4JA H 0.793121 0.166781 0.132169 0.122 Uiso 1 1 calc R U . . .
H4JB H 0.788725 0.194568 0.183298 0.122 Uiso 1 1 calc R U . . .
H4JC H 0.860099 0.210700 0.147439 0.122 Uiso 1 1 calc R U . . .
C4K C 1.0488(5) 0.3949(7) 0.5335(3) 0.118(3) Uani 1 1 d . . . . .
H4KA H 1.094591 0.357184 0.536007 0.176 Uiso 1 1 calc R U . . .
H4KB H 1.021854 0.404300 0.563868 0.176 Uiso 1 1 calc R U . . .
H4KC H 1.064867 0.442517 0.520028 0.176 Uiso 1 1 calc R U . . .
C4L C 1.1875(8) 0.1048(7) 0.3847(4) 0.154(5) Uani 1 1 d . . . . .
H4L1 H 1.161159 0.094192 0.414781 0.231 Uiso 1 1 calc R U . . .
H4L2 H 1.243631 0.095144 0.385991 0.231 Uiso 1 1 calc R U . . .
H4L3 H 1.172182 0.071697 0.362425 0.231 Uiso 1 1 calc R U . . .
C4M C 0.8183(6) 0.3015(8) 0.2714(6) 0.195(7) Uani 1 1 d D . . . .
H4M1 H 0.782146 0.318614 0.297607 0.293 Uiso 1 1 calc R U . . .
H4M2 H 0.792035 0.273376 0.251214 0.293 Uiso 1 1 calc R U . . .
H4M3 H 0.836639 0.345856 0.254830 0.293 Uiso 1 1 calc R U . . .
C4N C 0.8710(6) 0.6048(6) 0.3335(4) 0.125(3) Uani 1 1 d . . . . .
H4NA H 0.886493 0.653258 0.320920 0.188 Uiso 1 1 calc R U . . .
H4NB H 0.842529 0.612904 0.363602 0.188 Uiso 1 1 calc R U . . .
H4NC H 0.837807 0.585263 0.313225 0.188 Uiso 1 1 calc R U . . .
C4O C 0.4776(8) 0.2368(6) 0.4759(4) 0.143(4) Uani 1 1 d . . . . .
H4OA H 0.460799 0.246067 0.445285 0.215 Uiso 1 1 calc R U . . .
H4OB H 0.436933 0.215620 0.495872 0.215 Uiso 1 1 calc R U . . .
H4OC H 0.525155 0.200701 0.474483 0.215 Uiso 1 1 calc R U . . .
C4Q C 0.2130(5) 0.2261(5) 0.7457(3) 0.111(3) Uani 1 1 d . . . . .
H4QA H 0.187688 0.278812 0.746643 0.167 Uiso 1 1 calc R U . . .
H4QB H 0.248437 0.217163 0.769560 0.167 Uiso 1 1 calc R U . . .
H4QC H 0.173653 0.191205 0.750790 0.167 Uiso 1 1 calc R U . . .
C4R C 0.3063(6) 0.5491(5) 0.6553(3) 0.112(3) Uani 1 1 d . . . . .
H4RA H 0.288438 0.560855 0.625164 0.167 Uiso 1 1 calc R U . . .
H4RB H 0.320341 0.595371 0.667650 0.167 Uiso 1 1 calc R U . . .
H4RC H 0.264813 0.530112 0.675718 0.167 Uiso 1 1 calc R U . . .
N5 N 0.4286(3) 0.2779(3) 0.62090(17) 0.0638(12) Uani 1 1 d . . . . .
C5A C 0.1254(3) 0.7903(2) 0.11258(16) 0.0439(10) Uani 1 1 d . . . . .
H5A H 0.089183 0.815999 0.093487 0.053 Uiso 1 1 calc R U . . .
C5B C 0.0037(4) 0.7731(4) 0.3234(4) 0.103(3) Uani 1 1 d . . . . .
H5B H -0.032578 0.801395 0.344360 0.123 Uiso 1 1 calc R U . . .
C5C C 0.2939(3) 0.8951(2) 0.25362(17) 0.0437(10) Uani 1 1 d . . . . .
H5C H 0.302971 0.942537 0.239296 0.052 Uiso 1 1 calc R U . . .
C5D C 0.3486(3) 0.0968(3) 0.2640(2) 0.0612(15) Uani 1 1 d . . . . .
H5D H 0.341102 0.048908 0.253085 0.073 Uiso 1 1 calc R U . . .
C5E C 0.4347(3) 0.1920(3) 0.16879(19) 0.0505(12) Uani 1 1 d . . . . .
H5E H 0.402561 0.163078 0.188535 0.061 Uiso 1 1 calc R U . . .
C5F C 0.5906(3) 0.2423(3) 0.23364(18) 0.0470(11) Uani 1 1 d . . . . .
H5F H 0.593064 0.233681 0.201980 0.056 Uiso 1 1 calc R U . . .
C6A C 0.1357(3) 0.7111(3) 0.11513(16) 0.0420(10) Uani 1 1 d . . . . .
H6A H 0.107356 0.683110 0.097536 0.050 Uiso 1 1 calc R U . . .
C6B C 0.0473(3) 0.7111(3) 0.3401(3) 0.0780(19) Uani 1 1 d . . . . .
H6B H 0.042628 0.697567 0.371624 0.094 Uiso 1 1 calc R U . . .
C6C C 0.3497(3) 0.8327(2) 0.24724(16) 0.0416(10) Uani 1 1 d . . . . .
H6C H 0.396824 0.837568 0.229004 0.050 Uiso 1 1 calc R U . . .
C6D C 0.2927(3) 0.1586(3) 0.2584(2) 0.0576(14) Uani 1 1 d . . . . .
H6D H 0.248317 0.153555 0.243272 0.069 Uiso 1 1 calc R U . . .
C6E C 0.4265(3) 0.2697(3) 0.17187(17) 0.0436(10) Uani 1 1 d . . . . .
H6E H 0.388996 0.293766 0.194008 0.052 Uiso 1 1 calc R U . . .
C6F C 0.5450(3) 0.3051(3) 0.25144(16) 0.0452(11) Uani 1 1 d . . . . .
H6F H 0.517133 0.339525 0.231634 0.054 Uiso 1 1 calc R U . . .
C7A C 0.1875(3) 0.6733(2) 0.14340(16) 0.0413(10) Uani 1 1 d . . . . .
C7B C 0.1002(3) 0.6671(3) 0.3087(2) 0.0554(12) Uani 1 1 d . . . . .
C7C C 0.3365(3) 0.7625(2) 0.26769(15) 0.0402(9) Uani 1 1 d . . . . .
C7D C 0.3030(3) 0.2283(2) 0.27530(18) 0.0468(11) Uani 1 1 d . . . . .
C7F C 0.5384(3) 0.3197(3) 0.29753(18) 0.0483(12) Uani 1 1 d . . . . .
C8A C 0.2277(3) 0.7157(3) 0.16918(18) 0.0513(12) Uani 1 1 d . . . . .
H8A H 0.261809 0.690389 0.189591 0.062 Uiso 1 1 calc R U . . .
C8B C 0.1047(3) 0.6882(3) 0.2635(2) 0.0652(15) Uani 1 1 d . . . . .
H8B H 0.138969 0.658471 0.242218 0.078 Uiso 1 1 calc R U . . .
C8C C 0.2659(3) 0.7574(3) 0.29429(18) 0.0529(12) Uani 1 1 d . . . . .
H8C H 0.255389 0.709827 0.307911 0.063 Uiso 1 1 calc R U . . .
C8D C 0.3684(3) 0.2330(3) 0.29753(18) 0.0468(11) Uani 1 1 d . . . . .
H8D H 0.375318 0.280240 0.309557 0.056 Uiso 1 1 calc R U . . .
C8E C 0.5271(3) 0.2779(3) 0.11126(16) 0.0471(11) Uani 1 1 d . . . . .
H8E H 0.558452 0.307228 0.091238 0.057 Uiso 1 1 calc R U . . .
C8F C 0.5828(3) 0.2688(3) 0.3259(2) 0.0611(14) Uani 1 1 d . . . . .
H8F H 0.580736 0.277272 0.357541 0.073 Uiso 1 1 calc R U . . .
C9A C 0.2184(3) 0.7939(3) 0.1654(2) 0.0561(13) Uani 1 1 d . . . . .
H9A H 0.247812 0.822029 0.182194 0.067 Uiso 1 1 calc R U . . .
C9B C 0.0592(4) 0.7534(3) 0.2487(3) 0.086(2) Uani 1 1 d . . . . .
H9B H 0.063230 0.767630 0.217240 0.103 Uiso 1 1 calc R U . . .
C9C C 0.2123(3) 0.8204(3) 0.30071(19) 0.0570(13) Uani 1 1 d . . . . .
H9C H 0.165538 0.816182 0.319472 0.068 Uiso 1 1 calc R U . . .
C9D C 0.4229(3) 0.1714(3) 0.30251(19) 0.0509(12) Uani 1 1 d . . . . .
H9D H 0.466789 0.176107 0.318083 0.061 Uiso 1 1 calc R U . . .
C9E C 0.5363(3) 0.1993(3) 0.10862(17) 0.0521(12) Uani 1 1 d . . . . .
H9E H 0.574822 0.175024 0.087138 0.063 Uiso 1 1 calc R U . . .
C9F C 0.6288(3) 0.2072(3) 0.3070(2) 0.0629(15) Uani 1 1 d . . . . .
H9F H 0.659035 0.174037 0.326314 0.075 Uiso 1 1 calc R U . . .
C10A C 0.1756(2) 0.5388(2) 0.12622(15) 0.0381(9) Uani 1 1 d . . . . .
C10B C 0.1508(3) 0.5654(3) 0.36314(18) 0.0492(12) Uani 1 1 d . . . . .
C10C C 0.4637(3) 0.6889(2) 0.24967(15) 0.0386(9) Uani 1 1 d . . . . .
C10D C 0.1821(3) 0.3054(3) 0.25313(19) 0.0490(12) Uani 1 1 d . . . . .
C10E C 0.4966(3) 0.4489(2) 0.12860(14) 0.0377(9) Uani 1 1 d . . . . .
C10F C 0.4711(3) 0.4098(3) 0.35498(17) 0.0522(12) Uani 1 1 d . . . . .
C11A C 0.1920(3) 0.3975(2) 0.12590(16) 0.0420(10) Uani 1 1 d . . . . .
C11B C 0.2221(3) 0.4556(3) 0.39978(16) 0.0467(11) Uani 1 1 d . . . . .
C11C C 0.5722(2) 0.5898(2) 0.22558(14) 0.0345(9) Uani 1 1 d . . . . .
C11D C 0.0905(3) 0.4147(3) 0.22843(17) 0.0437(10) Uani 1 1 d . . . . .
C11E C 0.4837(3) 0.5902(2) 0.12953(14) 0.0390(10) Uani 1 1 d . . . . .
C11F C 0.3939(3) 0.5235(3) 0.39005(16) 0.0515(12) Uani 1 1 d . . . . .
C12A C 0.1330(3) 0.3876(3) 0.09976(17) 0.0492(11) Uani 1 1 d . . . . .
H12A H 0.100740 0.430062 0.088398 0.059 Uiso 1 1 calc R U . . .
C12B C 0.2075(3) 0.4786(3) 0.44507(18) 0.0552(13) Uani 1 1 d . . . . .
H12B H 0.180398 0.527348 0.452269 0.066 Uiso 1 1 calc R U . . .
C12C C 0.6263(3) 0.6379(2) 0.20846(16) 0.0410(10) Uani 1 1 d . . . . .
H12C H 0.613648 0.691663 0.208982 0.049 Uiso 1 1 calc R U . . .
C12D C 0.0739(3) 0.4941(3) 0.22952(18) 0.0489(11) Uani 1 1 d . . . . .
H12D H 0.105181 0.521711 0.245358 0.059 Uiso 1 1 calc R U . . .
C12E C 0.4312(3) 0.6532(3) 0.14218(16) 0.0493(11) Uani 1 1 d . . . . .
H12E H 0.381302 0.645517 0.156031 0.059 Uiso 1 1 calc R U . . .
C12F C 0.3483(3) 0.5914(3) 0.37964(19) 0.0559(13) Uani 1 1 d . . . . .
H12F H 0.340128 0.604072 0.348787 0.067 Uiso 1 1 calc R U . . .
C13A C 0.1226(3) 0.3131(3) 0.0906(2) 0.0570(13) Uani 1 1 d . . . . .
C13B C 0.2335(3) 0.4285(4) 0.47879(18) 0.0641(16) Uani 1 1 d . . . . .
C13C C 0.6977(3) 0.6057(3) 0.19103(18) 0.0488(11) Uani 1 1 d . . . . .
C13D C 0.0132(3) 0.5335(3) 0.2083(2) 0.0588(14) Uani 1 1 d . . . . .
H13D H 0.003467 0.587508 0.209342 0.071 Uiso 1 1 calc R U . . .
C13E C 0.4492(4) 0.7270(3) 0.13528(19) 0.0590(14) Uani 1 1 d . . . . .
H13E H 0.412453 0.768971 0.144885 0.071 Uiso 1 1 calc R U . . .
C13F C 0.3146(4) 0.6408(4) 0.4133(2) 0.0752(18) Uani 1 1 d . . . . .
H13F H 0.283734 0.686748 0.405543 0.090 Uiso 1 1 calc R U . . .
C14A C 0.1673(4) 0.2499(3) 0.1067(2) 0.0681(16) Uani 1 1 d . . . . .
H14A H 0.159026 0.200065 0.099434 0.082 Uiso 1 1 calc R U . . .
C14B C 0.2731(4) 0.3574(4) 0.4711(2) 0.0727(18) Uani 1 1 d . . . . .
H14B H 0.289666 0.324634 0.495550 0.087 Uiso 1 1 calc R U . . .
C14C C 0.7207(3) 0.5287(3) 0.18955(19) 0.0524(12) Uani 1 1 d . . . . .
H14C H 0.771643 0.508753 0.177958 0.063 Uiso 1 1 calc R U . . .
C14D C -0.0329(3) 0.4941(3) 0.1856(2) 0.0587(14) Uani 1 1 d . . . . .
H14D H -0.075210 0.519972 0.170981 0.070 Uiso 1 1 calc R U . . .
C14E C 0.5205(4) 0.7389(3) 0.11447(19) 0.0577(14) Uani 1 1 d . . . . .
H14E H 0.533970 0.788921 0.108963 0.069 Uiso 1 1 calc R U . . .
C14F C 0.3262(5) 0.6228(5) 0.4583(2) 0.083(2) Uani 1 1 d . . . . .
H14F H 0.302868 0.655496 0.481938 0.100 Uiso 1 1 calc R U . . .
C15A C 0.2240(4) 0.2608(3) 0.1334(2) 0.0703(17) Uani 1 1 d . . . . .
H15A H 0.254838 0.218022 0.145533 0.084 Uiso 1 1 calc R U . . .
C15B C 0.2880(4) 0.3352(4) 0.4265(2) 0.0706(16) Uani 1 1 d . . . . .
H15B H 0.315726 0.286560 0.419822 0.085 Uiso 1 1 calc R U . . .
C15C C 0.6664(3) 0.4815(3) 0.20574(18) 0.0499(12) Uani 1 1 d . . . . .
H15C H 0.679412 0.427837 0.204479 0.060 Uiso 1 1 calc R U . . .
C15D C -0.0163(3) 0.4168(3) 0.1845(2) 0.0549(13) Uani 1 1 d . . . . .
C15E C 0.5717(3) 0.6764(3) 0.10188(17) 0.0478(11) Uani 1 1 d . . . . .
C15F C 0.3729(4) 0.5559(4) 0.4681(2) 0.0725(17) Uani 1 1 d . . . . .
C16A C 0.2368(3) 0.3340(3) 0.14296(19) 0.0560(13) Uani 1 1 d . . . . .
H16A H 0.276633 0.340790 0.161372 0.067 Uiso 1 1 calc R U . . .
C16B C 0.2629(3) 0.3836(3) 0.39123(19) 0.0533(12) Uani 1 1 d . . . . .
H16B H 0.273577 0.367388 0.360741 0.064 Uiso 1 1 calc R U . . .
C16C C 0.5941(3) 0.5113(2) 0.22351(16) 0.0432(10) Uani 1 1 d . . . . .
H16C H 0.557883 0.477762 0.234721 0.052 Uiso 1 1 calc R U . . .
C16D C 0.0434(3) 0.3755(3) 0.20535(18) 0.0497(12) Uani 1 1 d . . . . .
H16D H 0.052228 0.321534 0.203963 0.060 Uiso 1 1 calc R U . . .
C16E C 0.5561(3) 0.6013(3) 0.10915(15) 0.0422(10) Uani 1 1 d . . . . .
H16E H 0.593703 0.559543 0.100417 0.051 Uiso 1 1 calc R U . . .
C16F C 0.4071(3) 0.5054(3) 0.43574(18) 0.0569(13) Uani 1 1 d . . . . .
H16F H 0.438623 0.460018 0.443855 0.068 Uiso 1 1 calc R U . . .
C71E C 0.4720(3) 0.3140(2) 0.14317(15) 0.0379(9) Uani 1 1 d . . . . .
O1 O 0.2774(2) 0.5892(2) 0.25179(16) 0.0584(12) Uani 0.862(5) 1 d . . P B 1
O2 O 0.4126(2) 0.49554(19) 0.26035(12) 0.0402(9) Uani 0.862(5) 1 d . . P B 1
O3 O 0.3250(2) 0.4750(3) 0.19175(13) 0.0512(11) Uani 0.862(5) 1 d . . P B 1
O4 O 0.2726(2) 0.44201(18) 0.28129(12) 0.0404(9) Uani 0.862(5) 1 d . . P B 1
C4P C 0.6716(10) 0.1412(14) 0.6120(6) 0.187(10) Uani 0.672(18) 1 d D U P C 1
H4PA H 0.713216 0.100466 0.617969 0.281 Uiso 0.672(18) 1 calc R U P C 1
H4PB H 0.682803 0.189057 0.623773 0.281 Uiso 0.672(18) 1 calc R U P C 1
H4PC H 0.668215 0.147269 0.579069 0.281 Uiso 0.672(18) 1 calc R U P C 1
O1X O 0.2361(7) 0.4973(9) 0.2702(5) 0.024(4) Uiso 0.138(5) 1 d D . P B 2
O2X O 0.3749(10) 0.5474(11) 0.2734(5) 0.035(5) Uiso 0.138(5) 1 d D . P B 2
O3X O 0.3242(11) 0.5308(10) 0.1911(5) 0.034(5) Uiso 0.138(5) 1 d D . P B 2
O4X O 0.3709(10) 0.4101(8) 0.2443(6) 0.038(5) Uiso 0.138(5) 1 d D . P B 2
C4PX C 0.6443(15) 0.0555(15) 0.6156(9) 0.097(9) Uiso 0.328(18) 1 d . . P C 2
H4P1 H 0.650159 0.060874 0.582349 0.145 Uiso 0.328(18) 1 calc R U P C 2
H4P2 H 0.618712 0.010423 0.624733 0.145 Uiso 0.328(18) 1 calc R U P C 2
H4P3 H 0.695469 0.049691 0.627017 0.145 Uiso 0.328(18) 1 calc R U P C 2

loop_
_atom_site_aniso_label
_atom_site_aniso_U_11
_atom_site_aniso_U_22
_atom_site_aniso_U_33
_atom_site_aniso_U_23
_atom_site_aniso_U_13
_atom_site_aniso_U_12
As1 0.0343(2) 0.0286(2) 0.0403(2) 0.00322(16) -0.00331(17) -0.00144(16)
O1A 0.060(3) 0.037(2) 0.412(12) 0.001(4) -0.083(5) -0.009(2)
O1B 0.086(4) 0.106(5) 0.298(11) 0.002(6) 0.031(6) 0.029(4)
O1C 0.132(5) 0.066(3) 0.144(5) -0.013(3) 0.086(4) 0.014(3)
O1D 0.093(3) 0.047(2) 0.100(3) 0.007(2) -0.031(3) 0.021(2)
O1E 0.062(2) 0.0396(19) 0.102(3) 0.0095(19) -0.030(2) -0.0129(18)
O1F 0.060(2) 0.071(3) 0.097(3) 0.019(2) -0.030(2) 0.011(2)
N1 0.047(3) 0.030(2) 0.196(7) -0.006(3) -0.047(4) 0.001(2)
N1A 0.0469(16) 0.0625(18) 0.135(3) 0.0041(19) -0.0163(17) -0.0048(14)
N1B 0.0469(16) 0.0625(18) 0.135(3) 0.0041(19) -0.0163(17) -0.0048(14)
N1C 0.0469(16) 0.0625(18) 0.135(3) 0.0041(19) -0.0163(17) -0.0048(14)
N1D 0.047(2) 0.031(2) 0.086(3) 0.018(2) -0.010(2) 0.0007(17)
N1E 0.079(3) 0.030(2) 0.093(4) 0.001(2) -0.025(3) 0.001(2)
N1F 0.039(2) 0.040(2) 0.098(4) 0.002(2) -0.023(2) -0.0047(18)
C1A 0.067(4) 0.035(3) 0.195(9) -0.005(4) -0.065(5) 0.008(3)
C1B 0.040(3) 0.040(3) 0.224(10) 0.016(4) -0.041(4) -0.002(2)
C1C 0.045(3) 0.023(2) 0.167(7) -0.025(3) -0.016(4) 0.001(2)
C1D 0.049(3) 0.028(2) 0.096(4) 0.009(2) -0.007(3) 0.002(2)
C1E 0.065(3) 0.031(2) 0.086(4) 0.000(2) -0.005(3) 0.000(2)
C1F 0.040(3) 0.038(3) 0.100(4) 0.005(3) -0.015(3) 0.006(2)
C1G 0.049(3) 0.088(4) 0.061(3) 0.021(3) -0.003(3) 0.011(3)
C1H 0.060(3) 0.085(4) 0.044(3) 0.005(3) -0.001(2) 0.029(3)
C1I 0.049(3) 0.094(4) 0.046(3) 0.002(3) 0.000(2) 0.017(3)
C1J 0.050(3) 0.080(4) 0.041(3) 0.008(2) -0.006(2) 0.010(3)
C1K 0.062(4) 0.111(6) 0.075(4) 0.013(4) 0.012(3) -0.026(4)
C1L 0.073(4) 0.108(6) 0.066(4) -0.010(4) -0.007(3) -0.021(4)
C1M 0.083(5) 0.102(6) 0.132(7) 0.023(5) -0.037(5) -0.046(4)
C1N 0.086(5) 0.095(5) 0.064(4) 0.002(3) 0.003(3) -0.047(4)
C1O 0.065(4) 0.095(5) 0.063(4) 0.013(3) -0.023(3) -0.011(3)
C1P 0.112(6) 0.109(6) 0.086(5) 0.009(4) -0.039(5) 0.030(5)
C1Q 0.110(6) 0.059(4) 0.089(5) -0.010(3) 0.018(4) -0.029(4)
C1R 0.056(4) 0.091(5) 0.080(4) 0.029(4) -0.014(3) -0.022(3)
O2A 0.0425(17) 0.0382(16) 0.0498(18) -0.0055(14) -0.0128(15) 0.0054(13)
O2B 0.063(3) 0.090(3) 0.066(3) -0.002(2) 0.024(2) 0.023(2)
O2C 0.0366(17) 0.0335(16) 0.076(2) -0.0106(15) -0.0139(15) -0.0059(13)
O2D 0.0386(18) 0.0359(18) 0.116(3) 0.0086(19) -0.0136(19) -0.0094(15)
O2E 0.0448(18) 0.0358(16) 0.0498(18) 0.0014(13) 0.0018(15) -0.0064(13)
O2F 0.084(3) 0.068(2) 0.051(2) 0.0171(18) -0.022(2) -0.014(2)
N2 0.046(2) 0.0252(19) 0.091(3) 0.008(2) -0.007(2) -0.0034(16)
N2A 0.044(2) 0.0353(19) 0.050(2) -0.0029(16) -0.0154(17) 0.0014(16)
N2B 0.043(2) 0.035(2) 0.059(2) 0.0039(17) 0.0141(18) 0.0078(16)
N2C 0.040(2) 0.0354(19) 0.049(2) -0.0032(16) -0.0013(17) -0.0040(15)
N2D 0.037(2) 0.033(2) 0.074(3) 0.0016(18) -0.0034(19) -0.0022(16)
N2E 0.044(2) 0.0347(19) 0.043(2) 0.0024(15) -0.0008(16) -0.0064(16)
N2F 0.063(3) 0.046(2) 0.044(2) 0.0102(18) -0.0187(19) -0.012(2)
C2A 0.079(5) 0.033(3) 0.186(8) -0.001(4) -0.052(5) -0.001(3)
C2B 0.071(5) 0.048(4) 0.316(14) 0.056(6) -0.106(7) -0.019(3)
C2C 0.042(3) 0.040(3) 0.133(6) -0.028(3) 0.000(3) 0.007(2)
C2D 0.058(3) 0.033(3) 0.091(4) 0.018(3) -0.006(3) 0.006(2)
C2E 0.088(4) 0.031(3) 0.097(5) -0.004(3) -0.027(4) 0.003(3)
C2F 0.038(3) 0.039(3) 0.107(5) 0.004(3) -0.009(3) -0.006(2)
C2G 0.097(6) 0.140(8) 0.062(4) -0.012(4) -0.002(4) -0.025(5)
C2H 0.065(4) 0.093(5) 0.051(3) 0.010(3) -0.002(3) 0.022(3)
C2I 0.060(4) 0.114(5) 0.048(3) -0.002(3) -0.009(3) 0.019(4)
C2J 0.057(3) 0.059(3) 0.057(3) 0.008(2) -0.012(3) -0.002(3)
C2K 0.058(4) 0.116(6) 0.067(4) -0.004(4) 0.014(3) -0.015(4)
C2L 0.082(5) 0.117(7) 0.087(5) -0.024(5) -0.014(4) 0.002(5)
C2M 0.180(10) 0.154(9) 0.124(8) 0.020(7) -0.093(8) -0.083(8)
C2N 0.068(5) 0.134(7) 0.094(5) 0.011(5) -0.001(4) -0.044(5)
C2O 0.105(6) 0.127(7) 0.094(6) 0.025(5) -0.016(5) -0.019(5)
C2P 0.177(8) 0.118(6) 0.075(5) -0.009(5) -0.042(6) 0.040(6)
C2Q 0.110(6) 0.062(4) 0.115(6) 0.018(4) 0.028(5) -0.004(4)
C2R 0.081(4) 0.080(4) 0.064(4) 0.001(3) -0.016(3) -0.021(4)
O3A 0.067(3) 0.063(3) 0.110(4) -0.001(2) -0.032(2) -0.020(2)
O3B 0.117(5) 0.163(6) 0.063(3) -0.038(4) -0.004(3) -0.007(4)
O3C 0.053(2) 0.052(2) 0.132(4) 0.029(2) 0.000(2) -0.0121(19)
O3D 0.050(3) 0.120(4) 0.134(4) -0.033(3) -0.040(3) 0.013(3)
O3E 0.068(3) 0.056(3) 0.107(4) -0.001(2) 0.014(2) -0.020(2)
O3F 0.151(6) 0.142(6) 0.052(3) 0.011(3) -0.021(3) -0.063(5)
N3 0.054(3) 0.071(3) 0.044(2) 0.007(2) -0.0016(19) 0.020(2)
N3A 0.040(2) 0.038(2) 0.044(2) -0.0049(16) -0.0082(16) -0.0014(16)
N3B 0.044(2) 0.042(2) 0.045(2) 0.0025(17) 0.0057(17) -0.0019(17)
N3C 0.0374(19) 0.0311(18) 0.042(2) 0.0014(15) -0.0047(15) -0.0053(15)
N3D 0.039(2) 0.0326(19) 0.066(3) -0.0042(17) -0.0107(18) -0.0010(16)
N3E 0.045(2) 0.0341(19) 0.040(2) 0.0016(15) 0.0021(16) -0.0015(16)
N3F 0.057(3) 0.056(3) 0.039(2) 0.0044(18) -0.0075(18) -0.014(2)
C3A 0.048(3) 0.035(3) 0.094(4) 0.001(3) -0.020(3) -0.005(2)
C3B 0.043(4) 0.110(6) 0.176(9) 0.029(6) -0.009(5) -0.020(3)
C3C 0.060(3) 0.035(2) 0.083(4) -0.019(3) 0.018(3) -0.007(2)
C3D 0.057(3) 0.034(3) 0.083(4) 0.014(3) -0.008(3) -0.002(2)
C3E 0.059(3) 0.039(3) 0.083(4) 0.007(3) -0.034(3) -0.003(3)
C3F 0.038(3) 0.051(3) 0.085(4) 0.021(3) -0.017(3) -0.007(2)
C3G 0.092(6) 0.095(6) 0.156(9) 0.035(6) 0.047(6) 0.008(5)
C3H 0.097(5) 0.114(6) 0.064(4) 0.025(4) -0.006(4) 0.041(5)
C3I 0.079(5) 0.118(6) 0.062(4) -0.006(4) -0.006(3) 0.010(4)
C3J 0.051(3) 0.096(5) 0.063(4) 0.029(3) -0.010(3) -0.006(3)
C3K 0.063(4) 0.141(7) 0.069(4) -0.002(4) 0.010(3) -0.007(4)
C3L 0.142(9) 0.108(7) 0.129(8) -0.010(6) -0.045(7) -0.001(6)
C3M 0.201(13) 0.116(8) 0.282(17) 0.032(9) -0.168(13) -0.064(9)
C3N 0.100(6) 0.098(5) 0.075(4) -0.002(4) 0.009(4) -0.045(5)
C3O 0.152(9) 0.141(9) 0.082(6) 0.021(6) 0.002(6) -0.042(7)
C3P 0.145(8) 0.125(8) 0.101(7) -0.025(6) -0.044(6) 0.059(6)
C3Q 0.088(5) 0.071(5) 0.134(7) 0.011(4) 0.031(5) -0.014(4)
C3R 0.112(6) 0.091(5) 0.081(5) -0.017(4) -0.014(4) -0.038(5)
O4A 0.128(5) 0.064(3) 0.183(6) -0.040(3) -0.069(4) -0.016(3)
O4B 0.089(4) 0.227(8) 0.054(3) 0.028(4) -0.015(3) -0.020(4)
O4C 0.038(2) 0.066(3) 0.138(4) 0.019(3) 0.013(2) -0.0031(18)
O4D 0.069(3) 0.074(3) 0.119(4) -0.002(3) -0.027(3) -0.030(2)
O4E 0.099(3) 0.061(3) 0.112(4) 0.023(2) -0.006(3) -0.038(2)
O4F 0.203(8) 0.259(10) 0.068(4) -0.068(5) -0.043(4) 0.036(7)
N4 0.056(3) 0.102(4) 0.075(3) 0.000(3) -0.005(3) -0.023(3)
N4A 0.078(4) 0.056(3) 0.103(4) -0.015(3) -0.023(3) -0.013(3)
N4B 0.062(4) 0.182(8) 0.048(3) 0.003(4) -0.006(3) -0.033(4)
N4C 0.043(3) 0.050(3) 0.101(4) 0.018(2) 0.005(2) -0.010(2)
N4D 0.043(3) 0.075(4) 0.097(4) -0.006(3) -0.014(3) -0.011(2)
N4E 0.075(3) 0.050(3) 0.077(3) 0.007(2) -0.007(3) -0.025(3)
N4F 0.113(5) 0.137(7) 0.058(4) -0.017(4) -0.023(4) -0.030(5)
C4A 0.042(3) 0.037(2) 0.065(3) -0.005(2) -0.005(2) -0.003(2)
C4B 0.049(3) 0.032(3) 0.227(8) 0.009(4) -0.043(4) -0.012(2)
C4C 0.052(3) 0.034(2) 0.064(3) -0.018(2) 0.004(2) -0.008(2)
C4D 0.042(3) 0.036(2) 0.074(3) 0.015(2) -0.004(2) -0.003(2)
C4E 0.051(3) 0.038(2) 0.062(3) 0.006(2) -0.023(2) -0.004(2)
C4F 0.041(3) 0.046(3) 0.072(4) 0.014(2) -0.019(2) -0.011(2)
C4G 0.103(6) 0.127(8) 0.111(7) -0.023(6) 0.018(5) -0.038(6)
C4H 0.085(5) 0.153(8) 0.061(4) 0.018(4) -0.005(4) 0.048(5)
C4I 0.106(6) 0.134(7) 0.063(4) 0.003(4) -0.024(4) -0.012(5)
C4J 0.070(4) 0.080(4) 0.102(5) 0.038(4) -0.036(4) -0.031(3)
C4K 0.074(5) 0.200(11) 0.076(5) -0.021(6) 0.021(4) -0.023(6)
C4L 0.179(12) 0.123(9) 0.153(10) -0.006(7) -0.044(9) 0.033(8)
C4M 0.097(8) 0.193(14) 0.31(2) 0.047(13) -0.064(10) -0.068(9)
C4N 0.102(7) 0.124(8) 0.148(9) 0.036(7) -0.009(6) -0.023(6)
C4O 0.205(13) 0.118(8) 0.105(7) 0.025(6) -0.017(7) -0.020(8)
C4Q 0.095(6) 0.095(6) 0.138(8) -0.001(5) 0.016(5) -0.014(5)
C4R 0.126(7) 0.100(6) 0.108(6) -0.020(5) 0.013(5) -0.022(6)
N5 0.057(3) 0.072(3) 0.066(3) 0.015(2) -0.017(2) -0.017(2)
C5A 0.042(3) 0.033(2) 0.055(3) -0.001(2) -0.010(2) 0.0031(19)
C5B 0.052(4) 0.035(3) 0.216(8) -0.014(4) 0.003(5) 0.005(3)
C5C 0.037(2) 0.030(2) 0.066(3) -0.014(2) -0.005(2) -0.0053(17)
C5D 0.044(3) 0.027(2) 0.112(5) 0.005(3) 0.003(3) -0.011(2)
C5E 0.040(3) 0.039(3) 0.073(3) 0.015(2) -0.014(2) -0.007(2)
C5F 0.044(3) 0.034(2) 0.065(3) 0.008(2) -0.017(2) -0.008(2)
C6A 0.035(2) 0.039(2) 0.051(3) -0.008(2) -0.008(2) 0.0039(18)
C6B 0.048(3) 0.042(3) 0.136(5) -0.011(3) 0.022(3) 0.002(2)
C6C 0.034(2) 0.036(2) 0.057(3) -0.0113(19) -0.0035(19) -0.0086(17)
C6D 0.033(2) 0.032(2) 0.108(4) 0.002(3) -0.005(3) -0.0088(19)
C6E 0.038(2) 0.037(2) 0.056(3) 0.008(2) -0.009(2) -0.0030(19)
C6F 0.050(3) 0.034(2) 0.053(3) 0.013(2) -0.020(2) -0.006(2)
C7A 0.039(2) 0.037(2) 0.048(3) -0.0057(19) -0.008(2) 0.0005(19)
C7B 0.032(2) 0.039(3) 0.093(4) 0.006(2) 0.001(2) -0.0027(19)
C7C 0.043(2) 0.032(2) 0.046(2) -0.0079(18) -0.0078(19) -0.0034(17)
C7D 0.034(2) 0.029(2) 0.074(3) 0.012(2) 0.006(2) -0.0006(18)
C7F 0.050(3) 0.037(2) 0.062(3) 0.012(2) -0.021(2) -0.012(2)
C8A 0.051(3) 0.043(3) 0.062(3) -0.012(2) -0.020(2) 0.002(2)
C8B 0.052(3) 0.044(3) 0.100(4) 0.019(3) -0.016(3) -0.009(2)
C8C 0.054(3) 0.041(2) 0.061(3) -0.003(2) 0.009(2) -0.006(2)
C8D 0.038(2) 0.035(2) 0.066(3) 0.002(2) -0.002(2) -0.0019(19)
C8E 0.062(3) 0.033(2) 0.046(3) 0.0048(19) -0.006(2) -0.006(2)
C8F 0.064(3) 0.062(3) 0.061(3) 0.010(3) -0.031(3) -0.006(3)
C9A 0.050(3) 0.042(3) 0.079(4) -0.012(2) -0.026(3) 0.002(2)
C9B 0.063(4) 0.051(3) 0.151(6) 0.040(3) -0.042(4) -0.022(3)
C9C 0.054(3) 0.044(3) 0.070(3) -0.008(2) 0.014(3) -0.004(2)
C9D 0.044(3) 0.038(2) 0.070(3) 0.008(2) -0.006(2) -0.003(2)
C9E 0.062(3) 0.044(3) 0.049(3) 0.002(2) -0.010(2) 0.003(2)
C9F 0.058(3) 0.052(3) 0.080(4) 0.023(3) -0.031(3) -0.003(3)
C10A 0.031(2) 0.041(2) 0.042(2) -0.0061(19) -0.0021(18) -0.0013(18)
C10B 0.037(2) 0.047(3) 0.059(3) 0.001(2) 0.011(2) -0.001(2)
C10C 0.041(2) 0.036(2) 0.039(2) -0.0051(18) -0.0086(19) -0.0018(19)
C10D 0.033(2) 0.034(2) 0.076(3) 0.002(2) 0.003(2) 0.0013(19)
C10E 0.044(3) 0.037(2) 0.033(2) 0.0013(17) -0.0084(19) -0.0062(19)
C10F 0.062(3) 0.050(3) 0.049(3) 0.012(2) -0.016(2) -0.022(2)
C11A 0.043(2) 0.035(2) 0.048(3) -0.0063(19) -0.004(2) -0.0022(19)
C11B 0.037(2) 0.058(3) 0.045(3) 0.009(2) 0.001(2) -0.015(2)
C11C 0.040(2) 0.027(2) 0.036(2) 0.0024(16) -0.0062(18) -0.0025(17)
C11D 0.032(2) 0.039(2) 0.057(3) 0.005(2) 0.003(2) -0.0022(19)
C11E 0.052(3) 0.032(2) 0.035(2) 0.0000(17) -0.0111(19) -0.0057(19)
C11F 0.056(3) 0.062(3) 0.043(3) 0.003(2) -0.007(2) -0.032(3)
C12A 0.045(3) 0.041(3) 0.059(3) -0.002(2) -0.008(2) 0.002(2)
C12B 0.046(3) 0.069(3) 0.053(3) 0.001(3) 0.000(2) -0.019(3)
C12C 0.043(2) 0.031(2) 0.051(3) 0.0045(18) -0.012(2) -0.0056(18)
C12D 0.037(2) 0.040(2) 0.067(3) -0.003(2) -0.003(2) 0.005(2)
C12E 0.061(3) 0.039(3) 0.046(3) 0.000(2) -0.005(2) 0.001(2)
C12F 0.063(3) 0.054(3) 0.054(3) -0.002(2) -0.002(2) -0.023(3)
C13A 0.052(3) 0.046(3) 0.074(4) -0.009(2) -0.011(3) -0.004(2)
C13B 0.045(3) 0.106(5) 0.045(3) 0.012(3) -0.006(2) -0.028(3)
C13C 0.041(3) 0.042(3) 0.065(3) 0.011(2) -0.008(2) -0.009(2)
C13D 0.044(3) 0.049(3) 0.078(4) 0.002(3) -0.004(3) 0.012(2)
C13E 0.076(4) 0.039(3) 0.062(3) 0.001(2) -0.015(3) 0.000(3)
C13F 0.094(5) 0.062(4) 0.074(4) -0.011(3) -0.002(3) -0.027(3)
C14A 0.075(4) 0.036(3) 0.093(4) -0.015(3) -0.010(3) 0.001(3)
C14B 0.060(4) 0.092(5) 0.066(4) 0.029(3) -0.016(3) -0.014(3)
C14C 0.036(2) 0.049(3) 0.069(3) 0.004(2) 0.002(2) 0.002(2)
C14D 0.040(3) 0.058(3) 0.074(4) 0.007(3) -0.007(3) 0.006(2)
C14E 0.083(4) 0.035(3) 0.059(3) 0.002(2) -0.022(3) -0.012(3)
C14F 0.099(5) 0.092(5) 0.064(4) -0.025(4) -0.007(4) -0.027(4)
C15A 0.073(4) 0.039(3) 0.097(5) -0.010(3) -0.022(3) 0.012(3)
C15B 0.065(4) 0.072(4) 0.073(4) 0.023(3) -0.014(3) -0.002(3)
C15C 0.051(3) 0.032(2) 0.065(3) -0.001(2) 0.000(2) 0.000(2)
C15D 0.030(2) 0.062(3) 0.073(3) 0.000(3) -0.003(2) -0.007(2)
C15E 0.055(3) 0.043(3) 0.048(3) 0.002(2) -0.014(2) -0.009(2)
C15F 0.083(4) 0.089(5) 0.053(3) -0.015(3) -0.008(3) -0.034(4)
C16A 0.056(3) 0.045(3) 0.065(3) -0.006(2) -0.017(3) 0.010(2)
C16B 0.054(3) 0.048(3) 0.057(3) 0.003(2) -0.005(2) -0.007(2)
C16C 0.049(3) 0.031(2) 0.049(3) 0.0036(19) 0.001(2) -0.0106(19)
C16D 0.037(2) 0.040(3) 0.070(3) 0.001(2) -0.001(2) -0.006(2)
C16E 0.050(3) 0.036(2) 0.040(2) -0.0014(18) -0.006(2) -0.005(2)
C16F 0.057(3) 0.067(3) 0.053(3) 0.005(3) -0.013(2) -0.028(3)
C71E 0.040(2) 0.031(2) 0.044(2) 0.0070(18) -0.0161(19) -0.0048(18)
O1 0.047(2) 0.033(2) 0.085(3) 0.0180(19) 0.010(2) 0.0089(17)
O2 0.043(2) 0.0360(19) 0.0415(19) 0.0041(15) -0.0069(15) -0.0031(15)
O3 0.039(2) 0.073(3) 0.043(2) 0.0011(19) -0.0070(16) -0.0140(19)
O4 0.041(2) 0.0296(18) 0.049(2) 0.0004(15) 0.0000(16) -0.0014(15)
C4P 0.198(13) 0.24(3) 0.130(15) -0.028(15) -0.026(12) -0.030(16)

loop_
_atom_type_symbol
_atom_type_description
_atom_type_scat_dispersion_real
_atom_type_scat_dispersion_imag
_atom_type_scat_source
C C 0.0033 0.0016 'International Tables Vol C Tables 4.2.6.8 and 6.1.1.4'
H H 0.0000 0.0000 'International Tables Vol C Tables 4.2.6.8 and 6.1.1.4'
As As 0.0499 2.0058 'International Tables Vol C Tables 4.2.6.8 and 6.1.1.4'
N N 0.0061 0.0033 'International Tables Vol C Tables 4.2.6.8 and 6.1.1.4'
O O 0.0106 0.0060 'International Tables Vol C Tables 4.2.6.8 and 6.1.1.4'
S S 0.1246 0.1234 'International Tables Vol C Tables 4.2.6.8 and 6.1.1.4'

loop_
_geom_angle_atom_site_label_1
_geom_angle_atom_site_label_2
_geom_angle_atom_site_label_3
_geom_angle
_geom_angle_site_symmetry_1
_geom_angle_site_symmetry_3
_geom_angle_publ_flag
O1X As1 O2X 113.6(7) . . ?
O2 As1 O3 109.51(18) . . ?
O2 As1 O1 109.4(2) . . ?
O3 As1 O1 109.4(2) . . ?
O2 As1 O4 109.66(17) . . ?
O3 As1 O4 111.16(19) . . ?
O1 As1 O4 107.70(18) . . ?
O1X As1 O3X 113.2(9) . . ?
O2X As1 O3X 110.2(8) . . ?
O1X As1 O4X 109.5(7) . . ?
O2X As1 O4X 104.5(10) . . ?
O3X As1 O4X 105.1(7) . . ?
C1A N1 C1C 111.8(6) . . ?
C1A N1 C1B 111.1(6) . . ?
C1C N1 C1B 111.4(6) . . ?
C3A N1A C2A 123.7(5) . . ?
C3A N1A H1A 118.2 . . ?
C2A N1A H1A 118.2 . . ?
C3B N1B C2B 114.8(7) . . ?
C3B N1B H1B 122.6 . . ?
C2B N1B H1B 122.6 . . ?
C3C N1C C2C 123.4(6) . . ?
C3C N1C H1C 118.3 . . ?
C2C N1C H1C 118.3 . . ?
C3D N1D C2D 122.0(5) . . ?
C3D N1D H1D 119.0 . . ?
C2D N1D H1D 119.0 . . ?
C3E N1E C2E 122.2(6) . . ?
C3E N1E H1E 118.9 . . ?
C2E N1E H1E 118.9 . . ?
C3F N1F C2F 122.2(5) . . ?
C3F N1F H1F 118.9 . . ?
C2F N1F H1F 118.9 . . ?
N1 C1A C2A 114.3(6) . . ?
N1 C1A H1AA 108.7 . . ?
C2A C1A H1AA 108.7 . . ?
N1 C1A H1AB 108.7 . . ?
C2A C1A H1AB 108.7 . . ?
H1AA C1A H1AB 107.6 . . ?
N1 C1B C2B 111.9(7) . . ?
N1 C1B H1BA 109.2 . . ?
C2B C1B H1BA 109.2 . . ?
N1 C1B H1BB 109.2 . . ?
C2B C1B H1BB 109.2 . . ?
H1BA C1B H1BB 107.9 . . ?
N1 C1C C2C 115.3(6) . . ?
N1 C1C H1CA 108.5 . . ?
C2C C1C H1CA 108.5 . . ?
N1 C1C H1CB 108.5 . . ?
C2C C1C H1CB 108.5 . . ?
H1CA C1C H1CB 107.5 . . ?
N2 C1D C2D 115.2(4) . . ?
N2 C1D H1DA 108.5 . . ?
C2D C1D H1DA 108.5 . . ?
N2 C1D H1DB 108.5 . . ?
C2D C1D H1DB 108.5 . . ?
H1DA C1D H1DB 107.5 . . ?
N2 C1E C2E 113.1(5) . . ?
N2 C1E H1EA 109.0 . . ?
C2E C1E H1EA 109.0 . . ?
N2 C1E H1EB 109.0 . . ?
C2E C1E H1EB 109.0 . . ?
H1EA C1E H1EB 107.8 . . ?
N2 C1F C2F 110.8(4) . . ?
N2 C1F H1FA 109.5 . . ?
C2F C1F H1FA 109.5 . . ?
N2 C1F H1FB 109.5 . . ?
C2F C1F H1FB 109.5 . . ?
H1FA C1F H1FB 108.1 . . ?
C2G C1G N3 115.6(5) . . ?
C2G C1G H1GA 108.4 . . ?
N3 C1G H1GA 108.4 . . ?
C2G C1G H1GB 108.4 . . ?
N3 C1G H1GB 108.4 . . ?
H1GA C1G H1GB 107.5 . . ?
N3 C1H C2H 114.8(4) . . ?
N3 C1H H1HA 108.6 . . ?
C2H C1H H1HA 108.6 . . ?
N3 C1H H1HB 108.6 . . ?
C2H C1H H1HB 108.6 . . ?
H1HA C1H H1HB 107.6 . . ?
C2I C1I N3 115.2(5) . . ?
C2I C1I H1IA 108.5 . . ?
N3 C1I H1IA 108.5 . . ?
C2I C1I H1IB 108.5 . . ?
N3 C1I H1IB 108.5 . . ?
H1IA C1I H1IB 107.5 . . ?
C2J C1J N3 115.4(4) . . ?
C2J C1J H1JA 108.4 . . ?
N3 C1J H1JA 108.4 . . ?
C2J C1J H1JB 108.4 . . ?
N3 C1J H1JB 108.4 . . ?
H1JA C1J H1JB 107.5 . . ?
C2K C1K N4 115.6(5) . . ?
C2K C1K H1KA 108.4 . . ?
N4 C1K H1KA 108.4 . . ?
C2K C1K H1KB 108.4 . . ?
N4 C1K H1KB 108.4 . . ?
H1KA C1K H1KB 107.4 . . ?
C2L C1L N4 117.1(6) . . ?
C2L C1L H1LA 108.0 . . ?
N4 C1L H1LA 108.0 . . ?
C2L C1L H1LB 108.0 . . ?
N4 C1L H1LB 108.0 . . ?
H1LA C1L H1LB 107.3 . . ?
N4 C1M C2M 113.9(6) . . ?
N4 C1M H1MA 108.8 . . ?
C2M C1M H1MA 108.8 . . ?
N4 C1M H1MB 108.8 . . ?
C2M C1M H1MB 108.8 . . ?
H1MA C1M H1MB 107.7 . . ?
C2N C1N N4 117.4(5) . . ?
C2N C1N H1NA 108.0 . . ?
N4 C1N H1NA 108.0 . . ?
C2N C1N H1NB 108.0 . . ?
N4 C1N H1NB 108.0 . . ?
H1NA C1N H1NB 107.2 . . ?
C2O C1O N5 116.6(6) . . ?
C2O C1O H1OA 108.1 . . ?
N5 C1O H1OA 108.1 . . ?
C2O C1O H1OB 108.1 . . ?
N5 C1O H1OB 108.1 . . ?
H1OA C1O H1OB 107.3 . . ?
C2P C1P N5 119.7(7) . . ?
C2P C1P H1PA 107.4 . . ?
N5 C1P H1PA 107.4 . . ?
C2P C1P H1PB 107.4 . . ?
N5 C1P H1PB 107.4 . . ?
H1PA C1P H1PB 106.9 . . ?
C2Q C1Q N5 119.6(6) . . ?
C2Q C1Q H1QA 107.4 . . ?
N5 C1Q H1QA 107.4 . . ?
C2Q C1Q H1QB 107.4 . . ?
N5 C1Q H1QB 107.4 . . ?
H1QA C1Q H1QB 106.9 . . ?
C2R C1R N5 117.0(5) . . ?
C2R C1R H1RA 108.1 . . ?
N5 C1R H1RA 108.1 . . ?
C2R C1R H1RB 108.1 . . ?
N5 C1R H1RB 108.1 . . ?
H1RA C1R H1RB 107.3 . . ?
C1F N2 C1E 110.8(5) . . ?
C1F N2 C1D 113.0(4) . . ?
C1E N2 C1D 111.1(4) . . ?
C10A N2A C7A 128.6(4) . . ?
C10A N2A H2A 115.7 . . ?
C7A N2A H2A 115.7 . . ?
C10B N2B C7B 128.4(4) . . ?
C10B N2B H2B 115.8 . . ?
C7B N2B H2B 115.8 . . ?
C10C N2C C7C 126.0(4) . . ?
C10C N2C H2C 117.0 . . ?
C7C N2C H2C 117.0 . . ?
C10D N2D C7D 128.7(4) . . ?
C10D N2D H2D 115.7 . . ?
C7D N2D H2D 115.7 . . ?
C10E N2E C71E 129.0(4) . . ?
C10E N2E H2E 115.5 . . ?
C71E N2E H2E 115.5 . . ?
C10F N2F C7F 128.9(4) . . ?
C10F N2F H2F 115.5 . . ?
C7F N2F H2F 115.5 . . ?
N1A C2A C1A 110.9(6) . . ?
N1A C2A H2AA 109.5 . . ?
C1A C2A H2AA 109.5 . . ?
N1A C2A H2AB 109.5 . . ?
C1A C2A H2AB 109.5 . . ?
H2AA C2A H2AB 108.1 . . ?
C1B C2B N1B 114.4(5) . . ?
C1B C2B H2BA 108.7 . . ?
N1B C2B H2BA 108.7 . . ?
C1B C2B H2BB 108.7 . . ?
N1B C2B H2BB 108.6 . . ?
H2BA C2B H2BB 107.6 . . ?
N1C C2C C1C 112.0(5) . . ?
N1C C2C H2CA 109.2 . . ?
C1C C2C H2CA 109.2 . . ?
N1C C2C H2CB 109.2 . . ?
C1C C2C H2CB 109.2 . . ?
H2CA C2C H2CB 107.9 . . ?
N1D C2D C1D 113.2(5) . . ?
N1D C2D H2DA 108.9 . . ?
C1D C2D H2DA 108.9 . . ?
N1D C2D H2DB 108.9 . . ?
C1D C2D H2DB 108.9 . . ?
H2DA C2D H2DB 107.8 . . ?
N1E C2E C1E 109.5(5) . . ?
N1E C2E H2EA 109.8 . . ?
C1E C2E H2EA 109.8 . . ?
N1E C2E H2EB 109.8 . . ?
C1E C2E H2EB 109.8 . . ?
H2EA C2E H2EB 108.2 . . ?
N1F C2F C1F 111.2(5) . . ?
N1F C2F H2FA 109.4 . . ?
C1F C2F H2FA 109.4 . . ?
N1F C2F H2FB 109.4 . . ?
C1F C2F H2FB 109.4 . . ?
H2FA C2F H2FB 108.0 . . ?
C3G C2G C1G 115.1(7) . . ?
C3G C2G H2GA 108.5 . . ?
C1G C2G H2GA 108.5 . . ?
C3G C2G H2GB 108.5 . . ?
C1G C2G H2GB 108.5 . . ?
H2GA C2G H2GB 107.5 . . ?
C1H C2H C3H 111.6(5) . . ?
C1H C2H H2HA 109.3 . . ?
C3H C2H H2HA 109.3 . . ?
C1H C2H H2HB 109.3 . . ?
C3H C2H H2HB 109.3 . . ?
H2HA C2H H2HB 108.0 . . ?
C1I C2I C3I 110.6(5) . . ?
C1I C2I H2IA 109.5 . . ?
C3I C2I H2IA 109.5 . . ?
C1I C2I H2IB 109.5 . . ?
C3I C2I H2IB 109.5 . . ?
H2IA C2I H2IB 108.1 . . ?
C1J C2J C3J 110.4(5) . . ?
C1J C2J H2JA 109.6 . . ?
C3J C2J H2JA 109.6 . . ?
C1J C2J H2JB 109.6 . . ?
C3J C2J H2JB 109.6 . . ?
H2JA C2J H2JB 108.1 . . ?
C1K C2K C3K 108.5(5) . . ?
C1K C2K H2KA 110.0 . . ?
C3K C2K H2KA 110.0 . . ?
C1K C2K H2KB 110.0 . . ?
C3K C2K H2KB 110.0 . . ?
H2KA C2K H2KB 108.4 . . ?
C3L C2L C1L 110.2(8) . . ?
C3L C2L H2LA 109.6 . . ?
C1L C2L H2LA 109.6 . . ?
C3L C2L H2LB 109.6 . . ?
C1L C2L H2LB 109.6 . . ?
H2LA C2L H2LB 108.1 . . ?
C3M C2M C1M 108.9(10) . . ?
C3M C2M H2MA 109.9 . . ?
C1M C2M H2MA 109.9 . . ?
C3M C2M H2MB 109.9 . . ?
C1M C2M H2MB 109.9 . . ?
H2MA C2M H2MB 108.3 . . ?
C1N C2N C3N 110.2(6) . . ?
C1N C2N H2NA 109.6 . . ?
C3N C2N H2NA 109.6 . . ?
C1N C2N H2NB 109.6 . . ?
C3N C2N H2NB 109.6 . . ?
H2NA C2N H2NB 108.1 . . ?
C1O C2O C3O 109.2(7) . . ?
C1O C2O H2OA 109.8 . . ?
C3O C2O H2OA 109.8 . . ?
C1O C2O H2OB 109.8 . . ?
C3O C2O H2OB 109.8 . . ?
H2OA C2O H2OB 108.3 . . ?
C1P C2P C3P 113.0(9) . . ?
C1P C2P H2PA 109.0 . . ?
C3P C2P H2PA 109.0 . . ?
C1P C2P H2PB 109.0 . . ?
C3P C2P H2PB 109.0 . . ?
H2PA C2P H2PB 107.8 . . ?
C3Q C2Q C1Q 113.0(8) . . ?
C3Q C2Q H2QA 109.0 . . ?
C1Q C2Q H2QA 109.0 . . ?
C3Q C2Q H2QB 109.0 . . ?
C1Q C2Q H2QB 109.0 . . ?
H2QA C2Q H2QB 107.8 . . ?
C3R C2R C1R 109.9(6) . . ?
C3R C2R H2RA 109.7 . . ?
C1R C2R H2RA 109.7 . . ?
C3R C2R H2RB 109.7 . . ?
C1R C2R H2RB 109.7 . . ?
H2RA C2R H2RB 108.2 . . ?
C1H N3 C1G 111.1(5) . . ?
C1H N3 C1I 110.8(4) . . ?
C1G N3 C1I 108.1(4) . . ?
C1H N3 C1J 106.3(4) . . ?
C1G N3 C1J 109.9(4) . . ?
C1I N3 C1J 110.6(5) . . ?
C10A N3A C11A 127.8(4) . . ?
C10A N3A H3A 116.1 . . ?
C11A N3A H3A 116.1 . . ?
C10B N3B C11B 125.4(4) . . ?
C10B N3B H3B 117.3 . . ?
C11B N3B H3B 117.3 . . ?
C10C N3C C11C 127.6(4) . . ?
C10C N3C H3C 116.2 . . ?
C11C N3C H3C 116.2 . . ?
C11D N3D C10D 127.7(4) . . ?
C11D N3D H3D 116.2 . . ?
C10D N3D H3D 116.2 . . ?
C10E N3E C11E 128.9(4) . . ?
C10E N3E H3E 115.5 . . ?
C11E N3E H3E 115.5 . . ?
C10F N3F C11F 128.6(4) . . ?
C10F N3F H3F 115.7 . . ?
C11F N3F H3F 115.7 . . ?
O1A C3A N1A 120.5(5) . . ?
O1A C3A C4A 121.1(5) . . ?
N1A C3A C4A 118.3(5) . . ?
N1B C3B O1B 125.1(8) . . ?
N1B C3B C4B 111.3(8) . . ?
O1B C3B C4B 123.1(9) . . ?
O1C C3C N1C 122.5(6) . . ?
O1C C3C C4C 119.0(6) . . ?
N1C C3C C4C 118.5(5) . . ?
O1D C3D N1D 122.8(5) . . ?
O1D C3D C4D 121.1(5) . . ?
N1D C3D C4D 116.1(5) . . ?
O1E C3E N1E 122.7(5) . . ?
O1E C3E C4E 120.0(6) . . ?
N1E C3E C4E 117.3(5) . . ?
O1F C3F N1F 121.4(6) . . ?
O1F C3F C4F 120.5(6) . . ?
N1F C3F C4F 117.9(4) . . ?
C2G C3G C4G 115.6(8) . . ?
C2G C3G H3GA 108.4 . . ?
C4G C3G H3GA 108.4 . . ?
C2G C3G H3GB 108.4 . . ?
C4G C3G H3GB 108.4 . . ?
H3GA C3G H3GB 107.4 . . ?
C4H C3H C2H 116.4(7) . . ?
C4H C3H H3HA 108.2 . . ?
C2H C3H H3HA 108.2 . . ?
C4H C3H H3HB 108.2 . . ?
C2H C3H H3HB 108.2 . . ?
H3HA C3H H3HB 107.4 . . ?
C4I C3I C2I 111.3(6) . . ?
C4I C3I H3IA 109.4 . . ?
C2I C3I H3IA 109.4 . . ?
C4I C3I H3IB 109.4 . . ?
C2I C3I H3IB 109.4 . . ?
H3IA C3I H3IB 108.0 . . ?
C2J C3J C4J 111.9(6) . . ?
C2J C3J H3JA 109.2 . . ?
C4J C3J H3JA 109.2 . . ?
C2J C3J H3JB 109.2 . . ?
C4J C3J H3JB 109.2 . . ?
H3JA C3J H3JB 107.9 . . ?
C4K C3K C2K 111.0(6) . . ?
C4K C3K H3KA 109.4 . . ?
C2K C3K H3KA 109.4 . . ?
C4K C3K H3KB 109.4 . . ?
C2K C3K H3KB 109.4 . . ?
H3KA C3K H3KB 108.0 . . ?
C4L C3L C2L 117.7(11) . . ?
C4L C3L H3LA 107.9 . . ?
C2L C3L H3LA 107.9 . . ?
C4L C3L H3LB 107.9 . . ?
C2L C3L H3LB 107.9 . . ?
H3LA C3L H3LB 107.2 . . ?
C4M C3M C2M 119.4(11) . . ?
C4M C3M H3M1 107.5 . . ?
C2M C3M H3M1 107.5 . . ?
C4M C3M H3M2 107.5 . . ?
C2M C3M H3M2 107.5 . . ?
H3M1 C3M H3M2 107.0 . . ?
C4N C3N C2N 115.0(7) . . ?
C4N C3N H3NA 108.5 . . ?
C2N C3N H3NA 108.5 . . ?
C4N C3N H3NB 108.5 . . ?
C2N C3N H3NB 108.5 . . ?
H3NA C3N H3NB 107.5 . . ?
C4O C3O C2O 113.9(8) . . ?
C4O C3O H3OA 108.8 . . ?
C2O C3O H3OA 108.8 . . ?
C4O C3O H3OB 108.8 . . ?
C2O C3O H3OB 108.8 . . ?
H3OA C3O H3OB 107.7 . . ?
C4P C3P C2P 121.6(13) . . ?
C4PX C3P C2P 125.4(14) . . ?
C4P C3P H3P1 106.9 . . ?
C2P C3P H3P1 106.9 . . ?
C4P C3P H3P2 106.9 . . ?
C2P C3P H3P2 106.9 . . ?
H3P1 C3P H3P2 106.7 . . ?
C2Q C3Q C4Q 119.9(8) . . ?
C2Q C3Q H3QA 107.4 . . ?
C4Q C3Q H3QA 107.4 . . ?
C2Q C3Q H3QB 107.4 . . ?
C4Q C3Q H3QB 107.4 . . ?
H3QA C3Q H3QB 106.9 . . ?
C2R C3R C4R 114.7(7) . . ?
C2R C3R H3RA 108.6 . . ?
C4R C3R H3RA 108.6 . . ?
C2R C3R H3RB 108.6 . . ?
C4R C3R H3RB 108.6 . . ?
H3RA C3R H3RB 107.6 . . ?
C1L N4 C1K 110.4(5) . . ?
C1L N4 C1N 106.3(5) . . ?
C1K N4 C1N 111.5(6) . . ?
C1L N4 C1M 110.9(6) . . ?
C1K N4 C1M 106.0(5) . . ?
C1N N4 C1M 111.8(5) . . ?
O3A N4A O4A 122.3(6) . . ?
O3A N4A C13A 119.5(5) . . ?
O4A N4A C13A 118.1(6) . . ?
O3B N4B O4B 124.2(7) . . ?
O3B N4B C13B 119.9(7) . . ?
O4B N4B C13B 115.8(8) . . ?
O3C N4C O4C 122.8(4) . . ?
O3C N4C C13C 118.6(4) . . ?
O4C N4C C13C 118.5(4) . . ?
O3D N4D O4D 123.4(5) . . ?
O3D N4D C15D 117.8(5) . . ?
O4D N4D C15D 118.7(5) . . ?
O4E N4E O3E 123.4(5) . . ?
O4E N4E C15E 118.5(5) . . ?
O3E N4E C15E 118.2(4) . . ?
O3F N4F O4F 121.0(8) . . ?
O3F N4F C15F 119.0(7) . . ?
O4F N4F C15F 119.9(9) . . ?
C5A C4A C9A 118.8(4) . . ?
C5A C4A C3A 123.1(4) . . ?
C9A C4A C3A 118.1(4) . . ?
C5B C4B C9B 115.8(6) . . ?
C5B C4B C3B 112.1(9) . . ?
C9B C4B C3B 132.1(10) . . ?
C9C C4C C5C 118.4(4) . . ?
C9C C4C C3C 117.7(5) . . ?
C5C C4C C3C 123.9(4) . . ?
C5D C4D C9D 118.1(4) . . ?
C5D C4D C3D 123.6(5) . . ?
C9D C4D C3D 118.4(5) . . ?
C5E C4E C9E 118.2(4) . . ?
C5E C4E C3E 116.8(5) . . ?
C9E C4E C3E 125.1(5) . . ?
C9F C4F C5F 116.9(5) . . ?
C9F C4F C3F 120.7(5) . . ?
C5F C4F C3F 122.3(5) . . ?
C3G C4G H4GA 109.5 . . ?
C3G C4G H4GB 109.5 . . ?
H4GA C4G H4GB 109.5 . . ?
C3G C4G H4GC 109.5 . . ?
H4GA C4G H4GC 109.5 . . ?
H4GB C4G H4GC 109.5 . . ?
C3H C4H H4HA 109.5 . . ?
C3H C4H H4HB 109.5 . . ?
H4HA C4H H4HB 109.5 . . ?
C3H C4H H4HC 109.5 . . ?
H4HA C4H H4HC 109.5 . . ?
H4HB C4H H4HC 109.5 . . ?
C3I C4I H4IA 109.5 . . ?
C3I C4I H4IB 109.5 . . ?
H4IA C4I H4IB 109.5 . . ?
C3I C4I H4IC 109.5 . . ?
H4IA C4I H4IC 109.5 . . ?
H4IB C4I H4IC 109.5 . . ?
C3J C4J H4JA 109.5 . . ?
C3J C4J H4JB 109.5 . . ?
H4JA C4J H4JB 109.5 . . ?
C3J C4J H4JC 109.5 . . ?
H4JA C4J H4JC 109.5 . . ?
H4JB C4J H4JC 109.5 . . ?
C3K C4K H4KA 109.5 . . ?
C3K C4K H4KB 109.5 . . ?
H4KA C4K H4KB 109.5 . . ?
C3K C4K H4KC 109.5 . . ?
H4KA C4K H4KC 109.5 . . ?
H4KB C4K H4KC 109.5 . . ?
C3L C4L H4L1 109.5 . . ?
C3L C4L H4L2 109.5 . . ?
H4L1 C4L H4L2 109.5 . . ?
C3L C4L H4L3 109.5 . . ?
H4L1 C4L H4L3 109.5 . . ?
H4L2 C4L H4L3 109.5 . . ?
C3M C4M H4M1 109.5 . . ?
C3M C4M H4M2 109.5 . . ?
H4M1 C4M H4M2 109.5 . . ?
C3M C4M H4M3 109.5 . . ?
H4M1 C4M H4M3 109.5 . . ?
H4M2 C4M H4M3 109.5 . . ?
C3N C4N H4NA 109.5 . . ?
C3N C4N H4NB 109.5 . . ?
H4NA C4N H4NB 109.5 . . ?
C3N C4N H4NC 109.5 . . ?
H4NA C4N H4NC 109.5 . . ?
H4NB C4N H4NC 109.5 . . ?
C3O C4O H4OA 109.5 . . ?
C3O C4O H4OB 109.5 . . ?
H4OA C4O H4OB 109.5 . . ?
C3O C4O H4OC 109.5 . . ?
H4OA C4O H4OC 109.5 . . ?
H4OB C4O H4OC 109.5 . . ?
C3Q C4Q H4QA 109.5 . . ?
C3Q C4Q H4QB 109.5 . . ?
H4QA C4Q H4QB 109.5 . . ?
C3Q C4Q H4QC 109.5 . . ?
H4QA C4Q H4QC 109.5 . . ?
H4QB C4Q H4QC 109.5 . . ?
C3R C4R H4RA 109.5 . . ?
C3R C4R H4RB 109.5 . . ?
H4RA C4R H4RB 109.5 . . ?
C3R C4R H4RC 109.5 . . ?
H4RA C4R H4RC 109.5 . . ?
H4RB C4R H4RC 109.5 . . ?
C1O N5 C1P 111.0(5) . . ?
C1O N5 C1Q 107.8(5) . . ?
C1P N5 C1Q 113.4(6) . . ?
C1O N5 C1R 112.2(5) . . ?
C1P N5 C1R 103.3(5) . . ?
C1Q N5 C1R 109.2(5) . . ?
C4A C5A C6A 121.1(4) . . ?
C4A C5A H5A 119.4 . . ?
C6A C5A H5A 119.4 . . ?
C4B C5B C6B 125.6(8) . . ?
C4B C5B H5B 117.2 . . ?
C6B C5B H5B 117.2 . . ?
C6C C5C C4C 121.5(4) . . ?
C6C C5C H5C 119.2 . . ?
C4C C5C H5C 119.2 . . ?
C4D C5D C6D 122.8(5) . . ?
C4D C5D H5D 118.6 . . ?
C6D C5D H5D 118.6 . . ?
C6E C5E C4E 120.7(5) . . ?
C6E C5E H5E 119.6 . . ?
C4E C5E H5E 119.6 . . ?
C6F C5F C4F 120.8(5) . . ?
C6F C5F H5F 119.6 . . ?
C4F C5F H5F 119.6 . . ?
C7A C6A C5A 119.7(4) . . ?
C7A C6A H6A 120.1 . . ?
C5A C6A H6A 120.1 . . ?
C5B C6B C7B 117.6(8) . . ?
C5B C6B H6B 121.2 . . ?
C7B C6B H6B 121.2 . . ?
C5C C6C C7C 119.7(4) . . ?
C5C C6C H6C 120.1 . . ?
C7C C6C H6C 120.1 . . ?
C7D C6D C5D 118.5(5) . . ?
C7D C6D H6D 120.8 . . ?
C5D C6D H6D 120.8 . . ?
C5E C6E C71E 121.2(5) . . ?
C5E C6E H6E 119.4 . . ?
C71E C6E H6E 119.4 . . ?
C5F C6F C7F 121.9(4) . . ?
C5F C6F H6F 119.0 . . ?
C7F C6F H6F 119.0 . . ?
C6A C7A N2A 125.1(4) . . ?
C6A C7A C8A 119.0(4) . . ?
N2A C7A C8A 115.9(4) . . ?
C8B C7B N2B 117.2(5) . . ?
C8B C7B C6B 119.3(5) . . ?
N2B C7B C6B 123.5(6) . . ?
C6C C7C N2C 124.0(4) . . ?
C6C C7C C8C 118.5(4) . . ?
N2C C7C C8C 117.3(4) . . ?
C6D C7D C8D 118.8(4) . . ?
C6D C7D N2D 123.7(5) . . ?
C8D C7D N2D 117.3(4) . . ?
N2F C7F C6F 117.0(4) . . ?
N2F C7F C8F 125.3(5) . . ?
C6F C7F C8F 117.7(5) . . ?
C9A C8A C7A 120.6(5) . . ?
C9A C8A H8A 119.7 . . ?
C7A C8A H8A 119.7 . . ?
C7B C8B C9B 120.2(7) . . ?
C7B C8B H8B 119.9 . . ?
C9B C8B H8B 119.9 . . ?
C9C C8C C7C 120.5(5) . . ?
C9C C8C H8C 119.8 . . ?
C7C C8C H8C 119.8 . . ?
C9D C8D C7D 121.7(5) . . ?
C9D C8D H8D 119.2 . . ?
C7D C8D H8D 119.2 . . ?
C71E C8E C9E 120.0(5) . . ?
C71E C8E H8E 120.0 . . ?
C9E C8E H8E 120.0 . . ?
C9F C8F C7F 119.1(5) . . ?
C9F C8F H8F 120.5 . . ?
C7F C8F H8F 120.5 . . ?
C8A C9A C4A 120.7(5) . . ?
C8A C9A H9A 119.6 . . ?
C4A C9A H9A 119.6 . . ?
C8B C9B C4B 121.4(8) . . ?
C8B C9B H9B 119.3 . . ?
C4B C9B H9B 119.3 . . ?
C8C C9C C4C 121.4(5) . . ?
C8C C9C H9C 119.3 . . ?
C4C C9C H9C 119.3 . . ?
C8D C9D C4D 120.1(5) . . ?
C8D C9D H9D 119.9 . . ?
C4D C9D H9D 119.9 . . ?
C8E C9E C4E 121.1(5) . . ?
C8E C9E H9E 119.5 . . ?
C4E C9E H9E 119.5 . . ?
C8F C9F C4F 123.6(5) . . ?
C8F C9F H9F 118.2 . . ?
C4F C9F H9F 118.2 . . ?
O2A C10A N3A 125.3(4) . . ?
O2A C10A N2A 124.0(4) . . ?
N3A C10A N2A 110.7(4) . . ?
O2B C10B N3B 124.2(5) . . ?
O2B C10B N2B 123.4(5) . . ?
N3B C10B N2B 112.4(4) . . ?
O2C C10C N2C 123.9(4) . . ?
O2C C10C N3C 123.4(4) . . ?
N2C C10C N3C 112.6(4) . . ?
O2D C10D N2D 125.2(4) . . ?
O2D C10D N3D 124.1(4) . . ?
N2D C10D N3D 110.6(4) . . ?
O2E C10E N3E 124.0(4) . . ?
O2E C10E N2E 124.9(4) . . ?
N3E C10E N2E 111.1(4) . . ?
O2F C10F N2F 124.8(5) . . ?
O2F C10F N3F 124.7(5) . . ?
N2F C10F N3F 110.4(4) . . ?
C12A C11A C16A 119.5(4) . . ?
C12A C11A N3A 124.7(4) . . ?
C16A C11A N3A 115.7(4) . . ?
N3B C11B C16B 116.6(4) . . ?
N3B C11B C12B 124.9(5) . . ?
C16B C11B C12B 118.4(5) . . ?
C16C C11C N3C 117.7(4) . . ?
C16C C11C C12C 118.1(4) . . ?
N3C C11C C12C 124.2(4) . . ?
N3D C11D C16D 125.3(4) . . ?
N3D C11D C12D 116.8(4) . . ?
C16D C11D C12D 117.8(4) . . ?
C16E C11E C12E 119.0(4) . . ?
C16E C11E N3E 124.4(4) . . ?
C12E C11E N3E 116.6(4) . . ?
N3F C11F C12F 116.9(4) . . ?
N3F C11F C16F 123.8(5) . . ?
C12F C11F C16F 119.2(5) . . ?
C11A C12A C13A 117.7(5) . . ?
C11A C12A H12A 121.1 . . ?
C13A C12A H12A 121.1 . . ?
C13B C12B C11B 118.1(6) . . ?
C13B C12B H12B 121.0 . . ?
C11B C12B H12B 121.0 . . ?
C13C C12C C11C 118.4(4) . . ?
C13C C12C H12C 120.8 . . ?
C11C C12C H12C 120.8 . . ?
C13D C12D C11D 122.1(5) . . ?
C13D C12D H12D 119.0 . . ?
C11D C12D H12D 119.0 . . ?
C13E C12E C11E 122.2(5) . . ?
C13E C12E H12E 118.9 . . ?
C11E C12E H12E 118.9 . . ?
C11F C12F C13F 121.4(6) . . ?
C11F C12F H12F 119.3 . . ?
C13F C12F H12F 119.3 . . ?
C14A C13A C12A 123.2(5) . . ?
C14A C13A N4A 118.8(5) . . ?
C12A C13A N4A 117.9(5) . . ?
C14B C13B C12B 124.4(6) . . ?
C14B C13B N4B 119.4(6) . . ?
C12B C13B N4B 116.2(7) . . ?
C12C C13C C14C 124.4(4) . . ?
C12C C13C N4C 117.7(4) . . ?
C14C C13C N4C 118.0(4) . . ?
C12D C13D C14D 119.5(5) . . ?
C12D C13D H13D 120.3 . . ?
C14D C13D H13D 120.3 . . ?
C14E C13E C12E 119.4(5) . . ?
C14E C13E H13E 120.3 . . ?
C12E C13E H13E 120.3 . . ?
C14F C13F C12F 119.7(7) . . ?
C14F C13F H13F 120.1 . . ?
C12F C13F H13F 120.1 . . ?
C15A C14A C13A 118.2(5) . . ?
C15A C14A H14A 120.9 . . ?
C13A C14A H14A 120.9 . . ?
C13B C14B C15B 117.3(5) . . ?
C13B C14B H14B 121.4 . . ?
C15B C14B H14B 121.4 . . ?
C13C C14C C15C 116.9(4) . . ?
C13C C14C H14C 121.5 . . ?
C15C C14C H14C 121.5 . . ?
C15D C14D C13D 118.2(5) . . ?
C15D C14D H14D 120.9 . . ?
C13D C14D H14D 120.9 . . ?
C15E C14E C13E 118.0(5) . . ?
C15E C14E H14E 121.0 . . ?
C13E C14E H14E 121.0 . . ?
C13F C14F C15F 118.2(6) . . ?
C13F C14F H14F 120.9 . . ?
C15F C14F H14F 120.9 . . ?
C14A C15A C16A 120.4(5) . . ?
C14A C15A H15A 119.8 . . ?
C16A C15A H15A 119.8 . . ?
C14B C15B C16B 120.6(6) . . ?
C14B C15B H15B 119.7 . . ?
C16B C15B H15B 119.7 . . ?
C16C C15C C14C 120.7(4) . . ?
C16C C15C H15C 119.6 . . ?
C14C C15C H15C 119.6 . . ?
C14D C15D C16D 124.0(5) . . ?
C14D C15D N4D 118.5(5) . . ?
C16D C15D N4D 117.4(5) . . ?
C14E C15E C16E 124.1(5) . . ?
C14E C15E N4E 118.1(5) . . ?
C16E C15E N4E 117.9(5) . . ?
C16F C15F C14F 123.8(6) . . ?
C16F C15F N4F 118.1(7) . . ?
C14F C15F N4F 118.0(6) . . ?
C11A C16A C15A 120.9(5) . . ?
C11A C16A H16A 119.6 . . ?
C15A C16A H16A 119.6 . . ?
C15B C16B C11B 121.2(5) . . ?
C15B C16B H16B 119.4 . . ?
C11B C16B H16B 119.4 . . ?
C15C C16C C11C 121.6(4) . . ?
C15C C16C H16C 119.2 . . ?
C11C C16C H16C 119.2 . . ?
C15D C16D C11D 118.4(5) . . ?
C15D C16D H16D 120.8 . . ?
C11D C16D H16D 120.8 . . ?
C11E C16E C15E 117.4(4) . . ?
C11E C16E H16E 121.3 . . ?
C15E C16E H16E 121.3 . . ?
C15F C16F C11F 117.6(6) . . ?
C15F C16F H16F 121.2 . . ?
C11F C16F H16F 121.2 . . ?
C8E C71E C6E 118.8(4) . . ?
C8E C71E N2E 125.1(4) . . ?
C6E C71E N2E 116.1(4) . . ?
C3P C4P H4PA 109.5 . . ?
C3P C4P H4PB 109.5 . . ?
H4PA C4P H4PB 109.5 . . ?
C3P C4P H4PC 109.5 . . ?
H4PA C4P H4PC 109.5 . . ?
H4PB C4P H4PC 109.5 . . ?
C3P C4PX H4P1 109.5 . . ?
C3P C4PX H4P2 109.5 . . ?
H4P1 C4PX H4P2 109.5 . . ?
C3P C4PX H4P3 109.4 . . ?
H4P1 C4PX H4P3 109.5 . . ?
H4P2 C4PX H4P3 109.5 . . ?

loop_
_geom_bond_atom_site_label_1
_geom_bond_atom_site_label_2
_geom_bond_distance
_geom_bond_site_symmetry_2
_geom_bond_publ_flag
As1 O1X 1.610(12) . ?
As1 O2X 1.622(13) . ?
As1 O2 1.667(3) . ?
As1 O3 1.673(4) . ?
As1 O1 1.681(4) . ?
As1 O4 1.689(3) . ?
As1 O3X 1.685(13) . ?
As1 O4X 1.700(13) . ?
O1A C3A 1.187(7) . ?
O1B C3B 1.263(11) . ?
O1C C3C 1.244(7) . ?
O1D C3D 1.232(7) . ?
O1E C3E 1.242(7) . ?
O1F C3F 1.239(6) . ?
N1 C1A 1.433(11) . ?
N1 C1C 1.457(7) . ?
N1 C1B 1.471(10) . ?
N1A C3A 1.278(7) . ?
N1A C2A 1.478(7) . ?
N1A H1A 0.8800 . ?
N1B C3B 1.216(10) . ?
N1B C2B 1.540(8) . ?
N1B H1B 0.8800 . ?
N1C C3C 1.302(8) . ?
N1C C2C 1.458(7) . ?
N1C H1C 0.8800 . ?
N1D C3D 1.339(7) . ?
N1D C2D 1.470(6) . ?
N1D H1D 0.8800 . ?
N1E C3E 1.333(8) . ?
N1E C2E 1.471(6) . ?
N1E H1E 0.8800 . ?
N1F C3F 1.334(7) . ?
N1F C2F 1.461(7) . ?
N1F H1F 0.8800 . ?
C1A C2A 1.499(12) . ?
C1A H1AA 0.9900 . ?
C1A H1AB 0.9900 . ?
C1B C2B 1.516(9) . ?
C1B H1BA 0.9900 . ?
C1B H1BB 0.9900 . ?
C1C C2C 1.500(10) . ?
C1C H1CA 0.9900 . ?
C1C H1CB 0.9900 . ?
C1D N2 1.476(6) . ?
C1D C2D 1.484(8) . ?
C1D H1DA 0.9900 . ?
C1D H1DB 0.9900 . ?
C1E N2 1.460(7) . ?
C1E C2E 1.497(8) . ?
C1E H1EA 0.9900 . ?
C1E H1EB 0.9900 . ?
C1F N2 1.447(7) . ?
C1F C2F 1.519(7) . ?
C1F H1FA 0.9900 . ?
C1F H1FB 0.9900 . ?
C1G C2G 1.516(10) . ?
C1G N3 1.513(8) . ?
C1G H1GA 0.9900 . ?
C1G H1GB 0.9900 . ?
C1H N3 1.517(6) . ?
C1H C2H 1.518(7) . ?
C1H H1HA 0.9900 . ?
C1H H1HB 0.9900 . ?
C1I C2I 1.501(9) . ?
C1I N3 1.527(8) . ?
C1I H1IA 0.9900 . ?
C1I H1IB 0.9900 . ?
C1J C2J 1.510(7) . ?
C1J N3 1.538(6) . ?
C1J H1JA 0.9900 . ?
C1J H1JB 0.9900 . ?
C1K C2K 1.514(10) . ?
C1K N4 1.514(8) . ?
C1K H1KA 0.9900 . ?
C1K H1KB 0.9900 . ?
C1L C2L 1.492(11) . ?
C1L N4 1.497(9) . ?
C1L H1LA 0.9900 . ?
C1L H1LB 0.9900 . ?
C1M N4 1.526(8) . ?
C1M C2M 1.549(13) . ?
C1M H1MA 0.9900 . ?
C1M H1MB 0.9900 . ?
C1N C2N 1.481(11) . ?
C1N N4 1.523(9) . ?
C1N H1NA 0.9900 . ?
C1N H1NB 0.9900 . ?
C1O C2O 1.457(10) . ?
C1O N5 1.496(8) . ?
C1O H1OA 0.9900 . ?
C1O H1OB 0.9900 . ?
C1P C2P 1.435(12) . ?
C1P N5 1.514(8) . ?
C1P H1PA 0.9900 . ?
C1P H1PB 0.9900 . ?
C1Q C2Q 1.486(10) . ?
C1Q N5 1.544(8) . ?
C1Q H1QA 0.9900 . ?
C1Q H1QB 0.9900 . ?
C1R C2R 1.490(9) . ?
C1R N5 1.551(9) . ?
C1R H1RA 0.9900 . ?
C1R H1RB 0.9900 . ?
O2A C10A 1.217(5) . ?
O2B C10B 1.220(6) . ?
O2C C10C 1.223(5) . ?
O2D C10D 1.214(6) . ?
O2E C10E 1.230(5) . ?
O2F C10F 1.223(6) . ?
N2A C10A 1.373(6) . ?
N2A C7A 1.400(6) . ?
N2A H2A 0.8800 . ?
N2B C10B 1.374(6) . ?
N2B C7B 1.400(6) . ?
N2B H2B 0.8800 . ?
N2C C10C 1.352(6) . ?
N2C C7C 1.396(6) . ?
N2C H2C 0.8800 . ?
N2D C10D 1.371(6) . ?
N2D C7D 1.396(6) . ?
N2D H2D 0.8800 . ?
N2E C10E 1.370(6) . ?
N2E C71E 1.395(5) . ?
N2E H2E 0.8800 . ?
N2F C10F 1.367(7) . ?
N2F C7F 1.382(7) . ?
N2F H2F 0.8800 . ?
C2A H2AA 0.9900 . ?
C2A H2AB 0.9900 . ?
C2B H2BA 0.9900 . ?
C2B H2BB 0.9900 . ?
C2C H2CA 0.9900 . ?
C2C H2CB 0.9900 . ?
C2D H2DA 0.9900 . ?
C2D H2DB 0.9900 . ?
C2E H2EA 0.9900 . ?
C2E H2EB 0.9900 . ?
C2F H2FA 0.9900 . ?
C2F H2FB 0.9900 . ?
C2G C3G 1.409(11) . ?
C2G H2GA 0.9900 . ?
C2G H2GB 0.9900 . ?
C2H C3H 1.526(9) . ?
C2H H2HA 0.9900 . ?
C2H H2HB 0.9900 . ?
C2I C3I 1.516(10) . ?
C2I H2IA 0.9900 . ?
C2I H2IB 0.9900 . ?
C2J C3J 1.522(8) . ?
C2J H2JA 0.9900 . ?
C2J H2JB 0.9900 . ?
C2K C3K 1.532(9) . ?
C2K H2KA 0.9900 . ?
C2K H2KB 0.9900 . ?
C2L C3L 1.479(12) . ?
C2L H2LA 0.9900 . ?
C2L H2LB 0.9900 . ?
C2M C3M 1.526(12) . ?
C2M H2MA 0.9900 . ?
C2M H2MB 0.9900 . ?
C2N C3N 1.533(10) . ?
C2N H2NA 0.9900 . ?
C2N H2NB 0.9900 . ?
C2O C3O 1.531(12) . ?
C2O H2OA 0.9900 . ?
C2O H2OB 0.9900 . ?
C2P C3P 1.457(12) . ?
C2P H2PA 0.9900 . ?
C2P H2PB 0.9900 . ?
C2Q C3Q 1.465(10) . ?
C2Q H2QA 0.9900 . ?
C2Q H2QB 0.9900 . ?
C2R C3R 1.468(9) . ?
C2R H2RA 0.9900 . ?
C2R H2RB 0.9900 . ?
O3A N4A 1.227(7) . ?
O3B N4B 1.217(9) . ?
O3C N4C 1.219(6) . ?
O3D N4D 1.224(6) . ?
O3E N4E 1.221(6) . ?
O3F N4F 1.207(9) . ?
N3A C10A 1.359(6) . ?
N3A C11A 1.403(6) . ?
N3A H3A 0.8800 . ?
N3B C10B 1.358(6) . ?
N3B C11B 1.392(6) . ?
N3B H3B 0.8800 . ?
N3C C10C 1.372(5) . ?
N3C C11C 1.393(5) . ?
N3C H3C 0.8800 . ?
N3D C11D 1.382(6) . ?
N3D C10D 1.382(6) . ?
N3D H3D 0.8800 . ?
N3E C10E 1.360(6) . ?
N3E C11E 1.393(5) . ?
N3E H3E 0.8800 . ?
N3F C10F 1.371(7) . ?
N3F C11F 1.379(7) . ?
N3F H3F 0.8800 . ?
C3A C4A 1.504(7) . ?
C3B C4B 1.513(7) . ?
C3C C4C 1.499(7) . ?
C3D C4D 1.496(7) . ?
C3E C4E 1.496(7) . ?
C3F C4F 1.488(8) . ?
C3G C4G 1.520(13) . ?
C3G H3GA 0.9900 . ?
C3G H3GB 0.9900 . ?
C3H C4H 1.466(11) . ?
C3H H3HA 0.9900 . ?
C3H H3HB 0.9900 . ?
C3I C4I 1.518(11) . ?
C3I H3IA 0.9900 . ?
C3I H3IB 0.9900 . ?
C3J C4J 1.528(9) . ?
C3J H3JA 0.9900 . ?
C3J H3JB 0.9900 . ?
C3K C4K 1.496(11) . ?
C3K H3KA 0.9900 . ?
C3K H3KB 0.9900 . ?
C3L C4L 1.384(13) . ?
C3L H3LA 0.9900 . ?
C3L H3LB 0.9900 . ?
C3M C4M 1.350(12) . ?
C3M H3M1 0.9900 . ?
C3M H3M2 0.9900 . ?
C3N C4N 1.485(12) . ?
C3N H3NA 0.9900 . ?
C3N H3NB 0.9900 . ?
C3O C4O 1.519(14) . ?
C3O H3OA 0.9900 . ?
C3O H3OB 0.9900 . ?
C3P C4P 1.456(9) . ?
C3P C4PX 1.43(3) . ?
C3P H3P1 0.9900 . ?
C3P H3P2 0.9900 . ?
C3Q C4Q 1.471(11) . ?
C3Q H3QA 0.9900 . ?
C3Q H3QB 0.9900 . ?
C3R C4R 1.514(12) . ?
C3R H3RA 0.9900 . ?
C3R H3RB 0.9900 . ?
O4A N4A 1.229(6) . ?
O4B N4B 1.252(9) . ?
O4C N4C 1.227(6) . ?
O4D N4D 1.230(7) . ?
O4E N4E 1.214(6) . ?
O4F N4F 1.220(9) . ?
N4A C13A 1.445(7) . ?
N4B C13B 1.477(9) . ?
N4C C13C 1.471(6) . ?
N4D C15D 1.462(7) . ?
N4E C15E 1.460(7) . ?
N4F C15F 1.450(9) . ?
C4A C5A 1.379(7) . ?
C4A C9A 1.381(7) . ?
C4B C5B 1.359(13) . ?
C4B C9B 1.402(12) . ?
C4C C9C 1.379(7) . ?
C4C C5C 1.389(7) . ?
C4D C5D 1.370(8) . ?
C4D C9D 1.394(7) . ?
C4E C5E 1.392(7) . ?
C4E C9E 1.398(7) . ?
C4F C9F 1.379(8) . ?
C4F C5F 1.399(7) . ?
C4G H4GA 0.9800 . ?
C4G H4GB 0.9800 . ?
C4G H4GC 0.9800 . ?
C4H H4HA 0.9800 . ?
C4H H4HB 0.9800 . ?
C4H H4HC 0.9800 . ?
C4I H4IA 0.9800 . ?
C4I H4IB 0.9800 . ?
C4I H4IC 0.9800 . ?
C4J H4JA 0.9800 . ?
C4J H4JB 0.9800 . ?
C4J H4JC 0.9800 . ?
C4K H4KA 0.9800 . ?
C4K H4KB 0.9800 . ?
C4K H4KC 0.9800 . ?
C4L H4L1 0.9800 . ?
C4L H4L2 0.9800 . ?
C4L H4L3 0.9800 . ?
C4M H4M1 0.9800 . ?
C4M H4M2 0.9800 . ?
C4M H4M3 0.9800 . ?
C4N H4NA 0.9800 . ?
C4N H4NB 0.9800 . ?
C4N H4NC 0.9800 . ?
C4O H4OA 0.9800 . ?
C4O H4OB 0.9800 . ?
C4O H4OC 0.9800 . ?
C4Q H4QA 0.9800 . ?
C4Q H4QB 0.9800 . ?
C4Q H4QC 0.9800 . ?
C4R H4RA 0.9800 . ?
C4R H4RB 0.9800 . ?
C4R H4RC 0.9800 . ?
C5A C6A 1.389(6) . ?
C5A H5A 0.9500 . ?
C5B C6B 1.358(10) . ?
C5B H5B 0.9500 . ?
C5C C6C 1.381(6) . ?
C5C H5C 0.9500 . ?
C5D C6D 1.387(7) . ?
C5D H5D 0.9500 . ?
C5E C6E 1.371(7) . ?
C5E H5E 0.9500 . ?
C5F C6F 1.372(7) . ?
C5F H5F 0.9500 . ?
C6A C7A 1.384(6) . ?
C6A H6A 0.9500 . ?
C6B C7B 1.423(8) . ?
C6B H6B 0.9500 . ?
C6C C7C 1.395(6) . ?
C6C H6C 0.9500 . ?
C6D C7D 1.392(7) . ?
C6D H6D 0.9500 . ?
C6E C71E 1.392(6) . ?
C6E H6E 0.9500 . ?
C6F C7F 1.388(7) . ?
C6F H6F 0.9500 . ?
C7A C8A 1.391(6) . ?
C7B C8B 1.366(8) . ?
C7C C8C 1.406(7) . ?
C7D C8D 1.390(7) . ?
C7F C8F 1.415(7) . ?
C8A C9A 1.375(7) . ?
C8A H8A 0.9500 . ?
C8B C9B 1.395(8) . ?
C8B H8B 0.9500 . ?
C8C C9C 1.367(7) . ?
C8C H8C 0.9500 . ?
C8D C9D 1.365(7) . ?
C8D H8D 0.9500 . ?
C8E C71E 1.389(7) . ?
C8E C9E 1.387(7) . ?
C8E H8E 0.9500 . ?
C8F C9F 1.372(8) . ?
C8F H8F 0.9500 . ?
C9A H9A 0.9500 . ?
C9B H9B 0.9500 . ?
C9C H9C 0.9500 . ?
C9D H9D 0.9500 . ?
C9E H9E 0.9500 . ?
C9F H9F 0.9500 . ?
C11A C12A 1.384(7) . ?
C11A C16A 1.391(7) . ?
C11B C16B 1.398(7) . ?
C11B C12B 1.404(7) . ?
C11C C16C 1.395(6) . ?
C11C C12C 1.399(6) . ?
C11D C16D 1.389(7) . ?
C11D C12D 1.399(6) . ?
C11E C16E 1.380(7) . ?
C11E C12E 1.387(6) . ?
C11F C12F 1.394(8) . ?
C11F C16F 1.410(7) . ?
C12A C13A 1.398(7) . ?
C12A H12A 0.9500 . ?
C12B C13B 1.378(8) . ?
C12B H12B 0.9500 . ?
C12C C13C 1.363(7) . ?
C12C H12C 0.9500 . ?
C12D C13D 1.385(7) . ?
C12D H12D 0.9500 . ?
C12E C13E 1.386(7) . ?
C12E H12E 0.9500 . ?
C12F C13F 1.387(8) . ?
C12F H12F 0.9500 . ?
C13A C14A 1.376(8) . ?
C13B C14B 1.372(9) . ?
C13C C14C 1.371(7) . ?
C13D C14D 1.374(8) . ?
C13D H13D 0.9500 . ?
C13E C14E 1.371(8) . ?
C13E H13E 0.9500 . ?
C13F C14F 1.383(9) . ?
C13F H13F 0.9500 . ?
C14A C15A 1.367(9) . ?
C14A H14A 0.9500 . ?
C14B C15B 1.382(9) . ?
C14B H14B 0.9500 . ?
C14C C15C 1.383(7) . ?
C14C H14C 0.9500 . ?
C14D C15D 1.362(8) . ?
C14D H14D 0.9500 . ?
C14E C15E 1.369(7) . ?
C14E H14E 0.9500 . ?
C14F C15F 1.386(10) . ?
C14F H14F 0.9500 . ?
C15A C16A 1.391(8) . ?
C15A H15A 0.9500 . ?
C15B C16B 1.390(8) . ?
C15B H15B 0.9500 . ?
C15C C16C 1.367(7) . ?
C15C H15C 0.9500 . ?
C15D C16D 1.379(7) . ?
C15E C16E 1.395(6) . ?
C15F C16F 1.374(9) . ?
C16A H16A 0.9500 . ?
C16B H16B 0.9500 . ?
C16C H16C 0.9500 . ?
C16D H16D 0.9500 . ?
C16E H16E 0.9500 . ?
C16F H16F 0.9500 . ?
C4P H4PA 0.9800 . ?
C4P H4PB 0.9800 . ?
C4P H4PC 0.9800 . ?
C4PX H4P1 0.9800 . ?
C4PX H4P2 0.9800 . ?
C4PX H4P3 0.9800 . ?

loop_
_geom_hbond_atom_site_label_D
_geom_hbond_atom_site_label_H
_geom_hbond_atom_site_label_A
_geom_hbond_distance_DH
_geom_hbond_distance_HA
_geom_hbond_distance_DA
_geom_hbond_angle_DHA
_geom_hbond_site_symmetry_A
N2A H2A O3X 0.88 1.84 2.669(17) 155.9 .
N2B H2B O1 0.88 2.06 2.873(5) 153.7 .
N2B H2B O1X 0.88 1.88 2.664(15) 148.1 .
N2C H2C O1 0.88 2.07 2.875(6) 151.7 .
N2C H2C O2X 0.88 1.86 2.656(19) 149.3 .
N2D H2D O4 0.88 1.86 2.698(5) 157.8 .
N2E H2E O3 0.88 1.95 2.787(6) 157.8 .
N2F H2F O2 0.88 1.91 2.744(5) 158.8 .
N2F H2F O4X 0.88 2.24 2.996(19) 143.5 .
N3A H3A O3 0.88 1.83 2.706(5) 172.7 .
N3B H3B O4 0.88 1.88 2.752(5) 173.3 .
N3B H3B O1X 0.88 1.91 2.718(16) 151.2 .
N3C H3C O2 0.88 1.86 2.735(5) 171.1 .
N3C H3C O2X 0.88 1.83 2.640(16) 152.9 .
N3D H3D O4 0.88 1.90 2.716(5) 152.6 .
N3D H3D O1X 0.88 1.92 2.769(15) 161.7 .
N3E H3E O3 0.88 2.03 2.857(5) 156.5 .
N3E H3E O3X 0.88 1.80 2.670(19) 171.3 .
N3F H3F O2 0.88 1.97 2.800(5) 156.6 .
N3F H3F O2X 0.88 1.93 2.798(18) 170.1 .
